data_4135466
loop_
_publ_author_name
'Zhang, Hai-Ning'
'Lin, Yue-Jian'
'Jin, Guo-Xin'

_publ_section_title
;
 Selective Construction of Very Large Stacking-Interaction-Induced
 Molecular 818 Metalla-knots and Borromean Ring Using Curved Dipyridyl
 Ligands
;
_journal_name_full 'Journal of the American Chemical Society'
_journal_paper_doi 10.1021/jacs.0c11925
_journal_year 2020
_chemical_formula_sum 'C150 H167 F12 N5 O26 Rh4 S4'
_chemical_formula_weight 3223.76
_space_group_crystal_system triclinic
_space_group_IT_number 2
_space_group_name_Hall '-P 1'
_space_group_name_H-M_alt 'P -1'
_atom_sites_solution_hydrogens mixed
_audit_creation_method SHELXL-2016/6
_cell_angle_alpha 92.145(2)
_cell_angle_beta 104.593(2)
_cell_angle_gamma 110.192(2)
_cell_formula_units_Z 1
_cell_length_a 15.8656(7)
_cell_length_b 18.5301(8)
_cell_length_c 27.9838(12)
_cell_measurement_reflns_used 9984
_cell_measurement_temperature 140(2)
_cell_measurement_theta_max 54.87
_cell_measurement_theta_min 3.87
_cell_volume 7401.9(6)
_computing_cell_refinement 'Bruker SAINT'
_computing_data_collection 'Bruker APEX2'
_computing_data_reduction 'Bruker SAINT'
_computing_molecular_graphics 'Bruker SHELXTL'
_computing_publication_material 'Bruker SHELXTL'
_computing_structure_refinement 'SHELXL-2016/6 (Sheldrick, 2016)'
_computing_structure_solution 'SHELXT 2014/5 (Sheldrick, 2014)'
_diffrn_ambient_temperature 140(2)
_diffrn_measured_fraction_theta_full 0.995
_diffrn_measured_fraction_theta_max 0.992
_diffrn_measurement_device_type 'Bruker APEX-II CCD'
_diffrn_measurement_method '\f and \w scans'
_diffrn_radiation_type GaK\a
_diffrn_radiation_wavelength 1.34138
_diffrn_reflns_av_R_equivalents 0.0504
_diffrn_reflns_av_unetI/netI 0.0538
_diffrn_reflns_Laue_measured_fraction_full 0.995
_diffrn_reflns_Laue_measured_fraction_max 0.992
_diffrn_reflns_limit_h_max 19
_diffrn_reflns_limit_h_min -19
_diffrn_reflns_limit_k_max 22
_diffrn_reflns_limit_k_min -22
_diffrn_reflns_limit_l_max 34
_diffrn_reflns_limit_l_min -34
_diffrn_reflns_number 85932
_diffrn_reflns_point_group_measured_fraction_full 0.995
_diffrn_reflns_point_group_measured_fraction_max 0.992
_diffrn_reflns_theta_full 53.594
_diffrn_reflns_theta_max 54.952
_diffrn_reflns_theta_min 2.927
_exptl_absorpt_coefficient_mu 3.216
_exptl_absorpt_correction_T_max 0.751
_exptl_absorpt_correction_T_min 0.312
_exptl_absorpt_correction_type multi-scan
_exptl_absorpt_process_details sadabs
_exptl_crystal_colour bronze
_exptl_crystal_density_diffrn 1.446
_exptl_crystal_description block
_exptl_crystal_F_000 3324
_exptl_crystal_size_max 0.560
_exptl_crystal_size_mid 0.450
_exptl_crystal_size_min 0.320
_refine_diff_density_max 2.278
_refine_diff_density_min -1.131
_refine_diff_density_rms 0.101
_refine_ls_extinction_method none
_refine_ls_goodness_of_fit_ref 1.025
_refine_ls_hydrogen_treatment mixed
_refine_ls_matrix_type full
_refine_ls_number_parameters 1761
_refine_ls_number_reflns 27993
_refine_ls_number_restraints 227
_refine_ls_restrained_S_all 1.035
_refine_ls_R_factor_all 0.0655
_refine_ls_R_factor_gt 0.0573
_refine_ls_shift/su_max 0.002
_refine_ls_shift/su_mean 0.000
_refine_ls_structure_factor_coef Fsqd
_refine_ls_weighting_details 'w=1/[\s^2^(Fo^2^)+(0.0838P)^2^+14.7889P] where P=(Fo^2^+2Fc^2^)/3'
_refine_ls_weighting_scheme calc
_refine_ls_wR_factor_gt 0.1595
_refine_ls_wR_factor_ref 0.1664
_reflns_Friedel_coverage 0.000
_reflns_number_gt 23794
_reflns_number_total 27993
_reflns_threshold_expression 'I > 2\s(I)'
_cod_data_source_file ja0c11925_si_004.cif
_cod_data_source_block 4
_cod_database_code 4135466
_shelx_shelxl_version_number 2016/6
_shelx_space_group_comment
; 
The symmetry employed for this shelxl refinement is uniquely defined 
by the following loop, which should always be used as a source of 
symmetry information in preference to the above space-group names. 
They are only intended as comments. 
;
_shelx_estimated_absorpt_t_min 0.266
_shelx_estimated_absorpt_t_max 0.426

loop_
_space_group_symop_operation_xyz
'x, y, z'
'-x, -y, -z'

loop_
_atom_site_label
_atom_site_type_symbol
_atom_site_fract_x
_atom_site_fract_y
_atom_site_fract_z
_atom_site_U_iso_or_equiv
_atom_site_adp_type
_atom_site_occupancy
_atom_site_site_symmetry_order
_atom_site_calc_flag
_atom_site_refinement_flags_posn
_atom_site_refinement_flags_adp
_atom_site_refinement_flags_occupancy
_atom_site_disorder_assembly
_atom_site_disorder_group
Rh1 Rh 0.37953(2) 0.49884(2) 0.71560(2) 0.03939(9) Uani 1 1 d . . . . .
Rh2 Rh 0.86004(2) 0.90403(2) 0.77990(2) 0.03782(9) Uani 1 1 d . . . . .
Rh3 Rh 0.09795(2) 0.63063(2) 0.16700(2) 0.04757(10) Uani 1 1 d . . . . .
Rh4 Rh 0.63523(2) 0.97206(2) 0.29379(2) 0.04321(9) Uani 1 1 d . . . . .
N1 N 0.3676(3) 0.5615(2) 0.77779(13) 0.0441(8) Uani 1 1 d . . . . .
N2 N 0.1908(2) 1.0302(2) 1.17856(12) 0.0390(7) Uani 1 1 d . . . . .
N3 N 0.1350(3) 0.5594(2) 0.22049(13) 0.0486(9) Uani 1 1 d . . . . .
N4 N 0.3510(3) 0.0910(2) 0.64468(13) 0.0472(9) Uani 1 1 d . . . . .
O1 O 0.5171(2) 0.53476(16) 0.75753(11) 0.0423(6) Uani 1 1 d . . . . .
O2 O 0.4177(2) 0.60346(16) 0.68871(10) 0.0423(6) Uani 1 1 d . . . . .
O3 O 0.7275(2) 0.86664(16) 0.73095(10) 0.0406(6) Uani 1 1 d . . . . .
O4 O 0.8030(2) 0.81389(16) 0.81663(11) 0.0435(6) Uani 1 1 d . . . . .
O5 O 0.1613(2) 0.71839(18) 0.22584(11) 0.0473(7) Uani 1 1 d . . . . .
O6 O 0.2314(2) 0.65360(18) 0.16098(11) 0.0481(7) Uani 1 1 d . . . . .
O7 O 0.5791(2) 0.86571(17) 0.24944(11) 0.0439(7) Uani 1 1 d . . . . .
O8 O 0.5018(2) 0.94700(17) 0.29947(11) 0.0458(7) Uani 1 1 d . . . . .
O9 O 0.7764(3) 0.2645(2) 0.28307(18) 0.0800(12) Uani 1 1 d . . . . .
O10 O 0.7988(4) 0.2168(3) 0.2089(2) 0.0990(15) Uani 1 1 d . . . . .
O11 O 0.8941(3) 0.2084(3) 0.2885(3) 0.141(3) Uani 1 1 d . U . . .
O12 O 0.0388(4) 0.2317(3) 0.6838(2) 0.1001(16) Uani 1 1 d . . . . .
O13 O 0.0325(5) 0.1073(3) 0.6524(2) 0.127(2) Uani 1 1 d . . . . .
O14 O 0.1771(4) 0.2196(3) 0.6706(2) 0.0993(15) Uani 1 1 d . . . . .
S1 S 0.84016(9) 0.24567(8) 0.26052(6) 0.0637(3) Uani 1 1 d . . . . .
S2 S 0.07712(13) 0.18943(9) 0.65776(6) 0.0800(5) Uani 1 1 d . . . . .
F1 F 0.9908(3) 0.3386(2) 0.2412(2) 0.1153(16) Uani 1 1 d . U . . .
F2 F 0.8861(3) 0.3873(3) 0.2407(3) 0.134(2) Uani 1 1 d . U . . .
F3 F 0.9702(4) 0.3757(4) 0.3055(3) 0.166(3) Uani 1 1 d . U . . .
F4 F 0.0731(3) 0.1709(3) 0.56360(17) 0.1226(18) Uani 1 1 d . . . . .
F5 F -0.0465(4) 0.1866(4) 0.5748(2) 0.146(2) Uani 1 1 d . . . . .
F6 F 0.0835(5) 0.2839(3) 0.5906(2) 0.150(2) Uani 1 1 d . . . . .
C1 C 0.5781(3) 0.6041(2) 0.76857(15) 0.0394(9) Uani 1 1 d . . . . .
C2 C 0.5752(3) 0.6679(2) 0.74202(14) 0.0372(8) Uani 1 1 d . . . . .
C3 C 0.4966(3) 0.6607(2) 0.70173(15) 0.0382(9) Uani 1 1 d . . . . .
C4 C 0.5014(3) 0.7234(2) 0.67058(15) 0.0401(9) Uani 1 1 d . . . . .
C5 C 0.4247(3) 0.7147(3) 0.62903(17) 0.0490(10) Uani 1 1 d . . . . .
H5 H 0.369398 0.669431 0.621809 0.059 Uiso 1 1 calc R U . . .
C6 C 0.4311(4) 0.7730(3) 0.59891(19) 0.0576(12) Uani 1 1 d . . . . .
H6 H 0.379897 0.767313 0.570776 0.069 Uiso 1 1 calc R U . . .
C7 C 0.5108(4) 0.8392(3) 0.60923(18) 0.0565(12) Uani 1 1 d . . . . .
H7 H 0.514466 0.878603 0.588179 0.068 Uiso 1 1 calc R U . . .
C8 C 0.5840(3) 0.8479(3) 0.64970(17) 0.0483(10) Uani 1 1 d . . . . .
H8 H 0.638481 0.893813 0.656754 0.058 Uiso 1 1 calc R U . . .
C9 C 0.5807(3) 0.7905(2) 0.68116(15) 0.0405(9) Uani 1 1 d . . . . .
C10 C 0.6602(3) 0.8019(2) 0.72469(15) 0.0365(8) Uani 1 1 d . . . . .
C11 C 0.6572(3) 0.7416(2) 0.75550(14) 0.0357(8) Uani 1 1 d . . . . .
C12 C 0.7318(3) 0.7519(2) 0.79850(15) 0.0379(8) Uani 1 1 d . . . . .
C13 C 0.7307(3) 0.6874(3) 0.82747(16) 0.0450(10) Uani 1 1 d . . . . .
C14 C 0.8044(4) 0.6979(3) 0.87065(19) 0.0602(13) Uani 1 1 d . . . . .
H14 H 0.854720 0.746660 0.880856 0.072 Uiso 1 1 calc R U . . .
C15 C 0.8036(4) 0.6375(3) 0.8983(2) 0.0692(16) Uani 1 1 d . . . . .
H15 H 0.853401 0.644723 0.927483 0.083 Uiso 1 1 calc R U . . .
C16 C 0.7300(4) 0.5660(3) 0.8834(2) 0.0661(15) Uani 1 1 d . . . . .
H16 H 0.729832 0.524753 0.902568 0.079 Uiso 1 1 calc R U . . .
C17 C 0.6571(4) 0.5543(3) 0.84103(18) 0.0520(11) Uani 1 1 d . . . . .
H17 H 0.607249 0.505297 0.831229 0.062 Uiso 1 1 calc R U . . .
C18 C 0.6567(3) 0.6154(2) 0.81223(15) 0.0405(9) Uani 1 1 d . . . . .
C19 C 0.3372(3) 0.6209(3) 0.77331(16) 0.0420(9) Uani 1 1 d . . . . .
H19 H 0.316141 0.633591 0.740997 0.050 Uiso 1 1 calc R U . . .
C20 C 0.3357(3) 0.6640(3) 0.81399(15) 0.0438(9) Uani 1 1 d . . . . .
H20 H 0.314245 0.705813 0.809348 0.053 Uiso 1 1 calc R U . . .
C21 C 0.3656(3) 0.6467(2) 0.86214(15) 0.0411(9) Uani 1 1 d . . . . .
C22 C 0.3952(3) 0.5838(3) 0.86611(16) 0.0479(10) Uani 1 1 d . . . . .
H22A H 0.414673 0.568586 0.897827 0.057 Uiso 1 1 calc R U . . .
C23 C 0.3962(4) 0.5440(3) 0.82395(16) 0.0487(10) Uani 1 1 d . . . . .
H23 H 0.417964 0.502210 0.827490 0.058 Uiso 1 1 calc R U . . .
C24 C 0.3661(3) 0.6919(2) 0.90663(15) 0.0393(9) Uani 1 1 d . . . . .
C25 C 0.3006(3) 0.7277(2) 0.90438(14) 0.0377(8) Uani 1 1 d . . . . .
H25 H 0.256115 0.724331 0.873628 0.045 Uiso 1 1 calc R U . . .
C26 C 0.3013(3) 0.7680(2) 0.94707(14) 0.0360(8) Uani 1 1 d . . . . .
C27 C 0.2362(3) 0.8093(2) 0.95381(14) 0.0363(8) Uani 1 1 d . . . . .
C28 C 0.2729(3) 0.8370(2) 1.00950(14) 0.0346(8) Uani 1 1 d . . . . .
C29 C 0.2414(3) 0.8782(2) 1.03844(14) 0.0356(8) Uani 1 1 d . . . . .
H29 H 0.189232 0.892032 1.023671 0.043 Uiso 1 1 calc R U . . .
C30 C 0.2863(3) 0.8995(2) 1.08946(14) 0.0357(8) Uani 1 1 d . . . . .
C31 C 0.3629(3) 0.8786(2) 1.11049(14) 0.0387(9) Uani 1 1 d . . . . .
H31 H 0.392785 0.892289 1.145275 0.046 Uiso 1 1 calc R U . . .
C32 C 0.3963(3) 0.8386(2) 1.08194(15) 0.0402(9) Uani 1 1 d . . . . .
H32 H 0.449412 0.825985 1.096570 0.048 Uiso 1 1 calc R U . . .
C33 C 0.3503(3) 0.8173(2) 1.03113(14) 0.0358(8) Uani 1 1 d . . . . .
C34 C 0.3676(3) 0.7741(2) 0.99245(14) 0.0378(8) Uani 1 1 d . . . . .
C35 C 0.4344(3) 0.7403(3) 0.99513(15) 0.0443(10) Uani 1 1 d . . . . .
H35 H 0.480168 0.745299 1.025685 0.053 Uiso 1 1 calc R U . . .
C36 C 0.4324(3) 0.6993(3) 0.95225(16) 0.0436(9) Uani 1 1 d . . . . .
H36 H 0.477144 0.675557 0.953760 0.052 Uiso 1 1 calc R U . . .
C37 C 0.1788(3) 1.0349(2) 1.12954(15) 0.0419(9) Uani 1 1 d . . . . .
H37 H 0.147988 1.067623 1.114619 0.050 Uiso 1 1 calc R U . . .
C38 C 0.2096(3) 0.9941(3) 1.10031(15) 0.0443(10) Uani 1 1 d . . . . .
H38 H 0.200023 0.999214 1.065897 0.053 Uiso 1 1 calc R U . . .
C39 C 0.2548(3) 0.9454(2) 1.12083(14) 0.0347(8) Uani 1 1 d . . . . .
C40 C 0.2678(3) 0.9418(2) 1.17192(15) 0.0417(9) Uani 1 1 d . . . . .
H40 H 0.298746 0.909835 1.187907 0.050 Uiso 1 1 calc R U . . .
C41 C 0.2355(3) 0.9849(2) 1.19909(15) 0.0431(9) Uani 1 1 d . . . . .
H41 H 0.245613 0.982194 1.233796 0.052 Uiso 1 1 calc R U . . .
C42 C 0.2472(3) 0.8782(3) 0.92353(15) 0.0428(9) Uani 1 1 d . . . . .
H42A H 0.312735 0.913676 0.933524 0.064 Uiso 1 1 calc R U . . .
H42B H 0.207568 0.905798 0.929900 0.064 Uiso 1 1 calc R U . . .
H42C H 0.228202 0.858773 0.887914 0.064 Uiso 1 1 calc R U . . .
C43 C 0.1334(3) 0.7532(3) 0.93827(16) 0.0446(9) Uani 1 1 d . . . . .
H43A H 0.113831 0.734903 0.902453 0.067 Uiso 1 1 calc R U . . .
H43B H 0.093783 0.780070 0.945598 0.067 Uiso 1 1 calc R U . . .
H43C H 0.127216 0.708693 0.956841 0.067 Uiso 1 1 calc R U . . .
C44 C 0.2375(3) 0.4193(3) 0.69054(17) 0.0525(11) Uani 1 1 d . . . . .
C45 C 0.2724(3) 0.4393(3) 0.64849(16) 0.0489(11) Uani 1 1 d . . . . .
C46 C 0.3511(4) 0.4158(3) 0.65327(17) 0.0518(11) Uani 1 1 d . . . . .
C47 C 0.3621(4) 0.3798(2) 0.69841(18) 0.0512(11) Uani 1 1 d . . . . .
C48 C 0.2940(4) 0.3833(3) 0.72112(17) 0.0525(11) Uani 1 1 d . . . . .
C49 C 0.1555(4) 0.4336(4) 0.6999(2) 0.0696(15) Uani 1 1 d . . . . .
H49A H 0.100227 0.385390 0.689948 0.104 Uiso 1 1 calc R U . . .
H49B H 0.143243 0.473619 0.680518 0.104 Uiso 1 1 calc R U . . .
H49C H 0.169122 0.450962 0.735498 0.104 Uiso 1 1 calc R U . . .
C50 C 0.2357(4) 0.4802(3) 0.60807(19) 0.0612(13) Uani 1 1 d . . . . .
H50A H 0.180688 0.442640 0.583523 0.092 Uiso 1 1 calc R U . . .
H50B H 0.284263 0.504698 0.591726 0.092 Uiso 1 1 calc R U . . .
H50C H 0.218104 0.519966 0.622426 0.092 Uiso 1 1 calc R U . . .
C51 C 0.4079(5) 0.4236(3) 0.6168(2) 0.0661(14) Uani 1 1 d . . . . .
H51A H 0.381131 0.376366 0.592573 0.099 Uiso 1 1 calc R U . . .
H51B H 0.472610 0.431148 0.634773 0.099 Uiso 1 1 calc R U . . .
H51C H 0.407163 0.468331 0.599370 0.099 Uiso 1 1 calc R U . . .
C52 C 0.4377(5) 0.3490(3) 0.7186(2) 0.0697(15) Uani 1 1 d . . . . .
H52A H 0.461733 0.363902 0.754796 0.105 Uiso 1 1 calc R U . . .
H52B H 0.488648 0.370744 0.703304 0.105 Uiso 1 1 calc R U . . .
H52C H 0.412227 0.292333 0.710833 0.105 Uiso 1 1 calc R U . . .
C53 C 0.2784(4) 0.3504(3) 0.7679(2) 0.0649(14) Uani 1 1 d . . . . .
H53A H 0.228792 0.298752 0.759073 0.097 Uiso 1 1 calc R U . . .
H53B H 0.259758 0.384632 0.787084 0.097 Uiso 1 1 calc R U . . .
H53C H 0.336402 0.346374 0.788113 0.097 Uiso 1 1 calc R U . . .
C54 C 0.9379(3) 0.8652(3) 0.74072(17) 0.0461(10) Uani 1 1 d . . . . .
C55 C 0.9304(3) 0.9354(3) 0.72350(17) 0.0479(10) Uani 1 1 d . . . . .
C56 C 0.9740(3) 0.9959(3) 0.76583(19) 0.0520(11) Uani 1 1 d . . . . .
C57 C 1.0080(3) 0.9615(3) 0.80855(18) 0.0539(12) Uani 1 1 d . . . . .
C58 C 0.9878(3) 0.8823(3) 0.79255(17) 0.0481(10) Uani 1 1 d . . . . .
C59 C 0.8999(4) 0.7866(3) 0.70972(19) 0.0567(12) Uani 1 1 d . . . . .
H59A H 0.947132 0.781031 0.694651 0.085 Uiso 1 1 calc R U . . .
H59B H 0.843418 0.781744 0.683377 0.085 Uiso 1 1 calc R U . . .
H59C H 0.884316 0.745998 0.730974 0.085 Uiso 1 1 calc R U . . .
C60 C 0.8839(4) 0.9434(3) 0.67188(18) 0.0579(12) Uani 1 1 d . . . . .
H60A H 0.866532 0.989270 0.672448 0.087 Uiso 1 1 calc R U . . .
H60B H 0.827538 0.897050 0.657780 0.087 Uiso 1 1 calc R U . . .
H60C H 0.927008 0.949286 0.651361 0.087 Uiso 1 1 calc R U . . .
C61 C 0.9852(4) 1.0794(3) 0.7660(2) 0.0714(16) Uani 1 1 d . . . . .
H61A H 1.046293 1.109274 0.761392 0.107 Uiso 1 1 calc R U . . .
H61B H 0.981039 1.099481 0.797836 0.107 Uiso 1 1 calc R U . . .
H61C H 0.935479 1.084136 0.738711 0.107 Uiso 1 1 calc R U . . .
C62 C 1.0616(4) 1.0054(4) 0.8597(2) 0.0724(17) Uani 1 1 d . . . . .
H62A H 1.040030 0.974035 0.884782 0.109 Uiso 1 1 calc R U . . .
H62B H 1.051191 1.054262 0.862808 0.109 Uiso 1 1 calc R U . . .
H62C H 1.128534 1.016425 0.864941 0.109 Uiso 1 1 calc R U . . .
C63 C 1.0097(4) 0.8253(4) 0.8248(2) 0.0637(14) Uani 1 1 d . . . . .
H63A H 1.066610 0.818984 0.820957 0.096 Uiso 1 1 calc R U . . .
H63B H 0.957431 0.775194 0.815016 0.096 Uiso 1 1 calc R U . . .
H63C H 1.019614 0.844219 0.859713 0.096 Uiso 1 1 calc R U . . .
C64 C 0.2450(3) 0.7667(2) 0.24072(15) 0.0380(9) Uani 1 1 d . . . . .
C65 C 0.3219(3) 0.7661(2) 0.22327(14) 0.0354(8) Uani 1 1 d . . . . .
C66 C 0.3081(3) 0.7078(2) 0.18427(14) 0.0377(8) Uani 1 1 d . . . . .
C67 C 0.3892(3) 0.7070(2) 0.16783(15) 0.0381(8) Uani 1 1 d . . . . .
C68 C 0.3761(4) 0.6503(3) 0.12896(18) 0.0499(10) Uani 1 1 d . . . . .
H68 H 0.315321 0.612952 0.113482 0.060 Uiso 1 1 calc R U . . .
C69 C 0.4512(4) 0.6490(3) 0.11330(19) 0.0542(11) Uani 1 1 d . . . . .
H69 H 0.442181 0.610558 0.087132 0.065 Uiso 1 1 calc R U . . .
C70 C 0.5403(4) 0.7037(3) 0.13558(18) 0.0518(11) Uani 1 1 d . . . . .
H70 H 0.591907 0.702289 0.124753 0.062 Uiso 1 1 calc R U . . .
C71 C 0.5537(3) 0.7595(3) 0.17295(16) 0.0450(10) Uani 1 1 d . . . . .
H71 H 0.614581 0.797219 0.187643 0.054 Uiso 1 1 calc R U . . .
C72 C 0.4780(3) 0.7615(2) 0.18995(15) 0.0379(9) Uani 1 1 d . . . . .
C73 C 0.4941(3) 0.8220(2) 0.23045(14) 0.0357(8) Uani 1 1 d . . . . .
C74 C 0.4155(3) 0.8260(2) 0.24533(14) 0.0348(8) Uani 1 1 d . . . . .
C75 C 0.4269(3) 0.8875(2) 0.28097(15) 0.0374(8) Uani 1 1 d . . . . .
C76 C 0.3478(3) 0.8868(2) 0.29907(16) 0.0412(9) Uani 1 1 d . . . . .
C77 C 0.3609(4) 0.9442(3) 0.3371(2) 0.0560(12) Uani 1 1 d . . . . .
H77 H 0.420149 0.985073 0.349823 0.067 Uiso 1 1 calc R U . . .
C78 C 0.2875(5) 0.9414(3) 0.3562(2) 0.0690(15) Uani 1 1 d . . . . .
H78 H 0.297187 0.979617 0.382737 0.083 Uiso 1 1 calc R U . . .
C79 C 0.2003(4) 0.8835(3) 0.3371(2) 0.0632(14) Uani 1 1 d . . . . .
H79 H 0.149943 0.882358 0.349960 0.076 Uiso 1 1 calc R U . . .
C80 C 0.1866(4) 0.8274(3) 0.29922(19) 0.0525(11) Uani 1 1 d . . . . .
H80 H 0.126493 0.787802 0.286095 0.063 Uiso 1 1 calc R U . . .
C81 C 0.2599(3) 0.8278(2) 0.27975(16) 0.0408(9) Uani 1 1 d . . . . .
C82 C 0.1740(4) 0.5104(3) 0.21022(17) 0.0562(12) Uani 1 1 d . . . . .
H82 H 0.180114 0.504230 0.177563 0.067 Uiso 1 1 calc R U . . .
C83 C 0.2056(4) 0.4684(3) 0.24419(18) 0.0570(12) Uani 1 1 d . . . . .
H83 H 0.234882 0.435306 0.235088 0.068 Uiso 1 1 calc R U . . .
C84 C 0.1958(3) 0.4733(3) 0.29229(16) 0.0472(10) Uani 1 1 d . . . . .
C85 C 0.1528(3) 0.5235(3) 0.30229(16) 0.0490(10) Uani 1 1 d . . . . .
H85 H 0.143894 0.529543 0.334317 0.059 Uiso 1 1 calc R U . . .
C86 C 0.1230(3) 0.5642(3) 0.26638(17) 0.0504(11) Uani 1 1 d . . . . .
H86 H 0.092610 0.597344 0.274067 0.061 Uiso 1 1 calc R U . . .
C87 C 0.2325(3) 0.4297(3) 0.33013(16) 0.0463(10) Uani 1 1 d . . . . .
C88 C 0.1862(3) 0.4008(3) 0.36626(15) 0.0455(10) Uani 1 1 d . . . . .
H88 H 0.131403 0.410261 0.367135 0.055 Uiso 1 1 calc R U . . .
C89 C 0.2206(3) 0.3589(2) 0.40010(15) 0.0430(9) Uani 1 1 d . . . . .
C90 C 0.1812(3) 0.3209(3) 0.44144(15) 0.0457(10) Uani 1 1 d . . . . .
C91 C 0.2542(3) 0.2873(3) 0.46532(15) 0.0449(10) Uani 1 1 d . . . . .
C92 C 0.2590(3) 0.2466(3) 0.50582(16) 0.0481(10) Uani 1 1 d . . . . .
H92 H 0.212948 0.237752 0.523307 0.058 Uiso 1 1 calc R U . . .
C93 C 0.3311(4) 0.2188(3) 0.52085(17) 0.0506(11) Uani 1 1 d . . . . .
C94 C 0.3988(4) 0.2330(3) 0.4950(2) 0.0594(12) Uani 1 1 d . . . . .
H94 H 0.447468 0.213215 0.504913 0.071 Uiso 1 1 calc R U . . .
C95 C 0.3963(4) 0.2755(3) 0.4549(2) 0.0603(13) Uani 1 1 d . . . . .
H95 H 0.443740 0.286267 0.438274 0.072 Uiso 1 1 calc R U . . .
C96 C 0.3227(3) 0.3016(3) 0.44000(17) 0.0490(10) Uani 1 1 d . . . . .
C97 C 0.3023(3) 0.3467(3) 0.39988(16) 0.0474(10) Uani 1 1 d . . . . .
C98 C 0.3501(4) 0.3759(3) 0.36523(18) 0.0531(11) Uani 1 1 d . . . . .
H98 H 0.406194 0.367993 0.365327 0.064 Uiso 1 1 calc R U . . .
C99 C 0.3141(4) 0.4168(3) 0.33069(18) 0.0557(12) Uani 1 1 d . . . . .
H99 H 0.345893 0.436572 0.306661 0.067 Uiso 1 1 calc R U . . .
C100 C 0.3105(3) 0.1441(3) 0.64256(17) 0.0484(10) Uani 1 1 d . . . . .
H100 H 0.286471 0.152922 0.669149 0.058 Uiso 1 1 calc R U . . .
C101 C 0.3026(3) 0.1863(3) 0.60320(17) 0.0504(11) Uani 1 1 d . . . . .
H101 H 0.273102 0.223059 0.603008 0.061 Uiso 1 1 calc R U . . .
C102 C 0.3375(3) 0.1753(3) 0.56385(17) 0.0513(11) Uani 1 1 d . . . . .
C103 C 0.3785(4) 0.1192(3) 0.56612(18) 0.0564(12) Uani 1 1 d . . . . .
H103 H 0.402274 0.108735 0.539783 0.068 Uiso 1 1 calc R U . . .
C104 C 0.3845(4) 0.0790(3) 0.60677(17) 0.0554(12) Uani 1 1 d . . . . .
H104 H 0.413251 0.041570 0.607914 0.066 Uiso 1 1 calc R U . . .
C105 C 0.1757(4) 0.3806(3) 0.47833(18) 0.0594(13) Uani 1 1 d . . . . .
H10A H 0.237567 0.421525 0.491789 0.089 Uiso 1 1 calc R U . . .
H10B H 0.154885 0.355162 0.505629 0.089 Uiso 1 1 calc R U . . .
H10C H 0.130948 0.403363 0.461292 0.089 Uiso 1 1 calc R U . . .
C106 C 0.0844(4) 0.2556(3) 0.42005(18) 0.0564(12) Uani 1 1 d . . . . .
H10D H 0.040722 0.276841 0.399964 0.085 Uiso 1 1 calc R U . . .
H10E H 0.060820 0.233416 0.447483 0.085 Uiso 1 1 calc R U . . .
H10F H 0.090210 0.214957 0.399101 0.085 Uiso 1 1 calc R U . . .
C107 C 0.0381(3) 0.6350(3) 0.09049(17) 0.0568(12) Uani 1 1 d . . . . .
C108 C -0.0001(4) 0.5567(3) 0.10221(19) 0.0686(16) Uani 1 1 d . . . . .
C109 C -0.0486(3) 0.5669(4) 0.1399(2) 0.0714(18) Uani 1 1 d . . . . .
C110 C -0.0360(4) 0.6429(4) 0.1498(2) 0.0703(15) Uani 1 1 d . . . . .
C111 C 0.0158(4) 0.6861(4) 0.1202(2) 0.0664(14) Uani 1 1 d . . . . .
C112 C 0.0933(5) 0.6585(4) 0.0534(2) 0.0790(18) Uani 1 1 d . U . . .
H11A H 0.051385 0.660136 0.021420 0.118 Uiso 1 1 calc R U . . .
H11B H 0.122202 0.620746 0.048963 0.118 Uiso 1 1 calc R U . . .
H11C H 0.142158 0.709996 0.065731 0.118 Uiso 1 1 calc R U . . .
C113 C 0.0071(6) 0.4883(4) 0.0784(3) 0.103(3) Uani 1 1 d . U . . .
H11D H -0.038616 0.471346 0.045432 0.155 Uiso 1 1 calc R U . . .
H11E H -0.005716 0.446326 0.099022 0.155 Uiso 1 1 calc R U . . .
H11F H 0.070330 0.501229 0.074896 0.155 Uiso 1 1 calc R U . . .
C114 C -0.1036(5) 0.4986(6) 0.1604(3) 0.129(4) Uani 1 1 d . U . . .
H11G H -0.096339 0.513471 0.195561 0.194 Uiso 1 1 calc R U . . .
H11H H -0.080614 0.456329 0.157314 0.194 Uiso 1 1 calc R U . . .
H11I H -0.169922 0.481083 0.141636 0.194 Uiso 1 1 calc R U . . .
C115 C -0.0696(5) 0.6768(6) 0.1880(3) 0.113(3) Uani 1 1 d . . . . .
H11J H -0.098219 0.636053 0.206628 0.170 Uiso 1 1 calc R U . . .
H11K H -0.115892 0.698106 0.171023 0.170 Uiso 1 1 calc R U . . .
H11L H -0.016325 0.718239 0.211090 0.170 Uiso 1 1 calc R U . . .
C116 C 0.0425(5) 0.7723(4) 0.1204(3) 0.095(2) Uani 1 1 d . . . . .
H11M H -0.013775 0.784020 0.106499 0.143 Uiso 1 1 calc R U . . .
H11N H 0.085866 0.790483 0.100040 0.143 Uiso 1 1 calc R U . . .
H11O H 0.072933 0.798707 0.154630 0.143 Uiso 1 1 calc R U . . .
C117 C 0.7170(4) 1.0895(3) 0.3237(2) 0.0610(13) Uani 1 1 d . . . . .
C118 C 0.7773(4) 1.0525(3) 0.3141(2) 0.0654(15) Uani 1 1 d . . . . .
C119 C 0.7476(4) 1.0252(3) 0.2624(2) 0.0658(14) Uani 1 1 d . . . . .
C120 C 0.6701(4) 1.0467(3) 0.2396(2) 0.0649(14) Uani 1 1 d . . . . .
C121 C 0.6527(3) 1.0877(3) 0.2774(2) 0.0591(13) Uani 1 1 d . . . . .
C122 C 0.7256(6) 1.1296(4) 0.3731(3) 0.096(2) Uani 1 1 d . . . . .
H12A H 0.763483 1.184862 0.376098 0.144 Uiso 1 1 calc R U . . .
H12B H 0.755814 1.106436 0.399888 0.144 Uiso 1 1 calc R U . . .
H12C H 0.663182 1.123730 0.375687 0.144 Uiso 1 1 calc R U . . .
C123 C 0.8591(4) 1.0453(4) 0.3513(3) 0.094(2) Uani 1 1 d . . . . .
H12D H 0.870468 0.999784 0.339881 0.142 Uiso 1 1 calc R U . . .
H12E H 0.845679 1.039330 0.383577 0.142 Uiso 1 1 calc R U . . .
H12F H 0.914703 1.092044 0.354890 0.142 Uiso 1 1 calc R U . . .
C124 C 0.7878(5) 0.9804(5) 0.2341(4) 0.106(3) Uani 1 1 d . . . . .
H12G H 0.833979 1.016552 0.220306 0.160 Uiso 1 1 calc R U . . .
H12H H 0.737271 0.943655 0.206976 0.160 Uiso 1 1 calc R U . . .
H12I H 0.818002 0.951836 0.256856 0.160 Uiso 1 1 calc R U . . .
C125 C 0.6184(5) 1.0310(5) 0.1851(2) 0.099(3) Uani 1 1 d . . . . .
H12J H 0.552839 1.024299 0.181015 0.148 Uiso 1 1 calc R U . . .
H12K H 0.621373 0.983645 0.170022 0.148 Uiso 1 1 calc R U . . .
H12L H 0.647236 1.074847 0.168555 0.148 Uiso 1 1 calc R U . . .
C126 C 0.5777(5) 1.1208(4) 0.2716(3) 0.085(2) Uani 1 1 d . . . . .
H12M H 0.601232 1.174208 0.264125 0.127 Uiso 1 1 calc R U . . .
H12N H 0.559653 1.120764 0.302589 0.127 Uiso 1 1 calc R U . . .
H12O H 0.523150 1.089308 0.244233 0.127 Uiso 1 1 calc R U . . .
C127 C 0.9235(4) 0.3392(4) 0.2583(3) 0.0771(18) Uani 1 1 d . . . . .
C128 C 0.0448(5) 0.2092(4) 0.5936(3) 0.092(2) Uani 1 1 d . . . . .
S3 S 0.7617(6) 0.6357(4) 0.0567(3) 0.128(3) Uani 0.649(13) 1 d D U P A 1
O15 O 0.7852(16) 0.7127(11) 0.0832(7) 0.208(10) Uani 0.649(13) 1 d . U P A 1
O16 O 0.7340(11) 0.5744(8) 0.0879(6) 0.142(6) Uani 0.649(13) 1 d . U P A 1
O17 O 0.8228(8) 0.6281(6) 0.0275(5) 0.125(4) Uani 0.649(13) 1 d D U P A 1
C129 C 0.6475(13) 0.6215(11) 0.0130(7) 0.130(6) Uani 0.649(13) 1 d D U P A 1
F7 F 0.6167(7) 0.5519(8) -0.0166(5) 0.145(5) Uani 0.649(13) 1 d D U P A 1
F8 F 0.5909(13) 0.6406(15) 0.0280(5) 0.196(8) Uani 0.649(13) 1 d . U P A 1
F9 F 0.6617(8) 0.6710(8) -0.0197(4) 0.155(5) Uani 0.649(13) 1 d . U P A 1
S3' S 0.7235(11) 0.6259(8) 0.0712(4) 0.122(4) Uani 0.351(13) 1 d D U P A 2
O15' O 0.738(3) 0.7069(13) 0.0723(19) 0.25(2) Uani 0.351(13) 1 d D U P A 2
O16' O 0.678(2) 0.5923(14) 0.1061(9) 0.156(9) Uani 0.351(13) 1 d D U P A 2
O17' O 0.792(2) 0.601(3) 0.0604(13) 0.27(2) Uani 0.351(13) 1 d D U P A 2
C229 C 0.6220(17) 0.5777(18) 0.0184(9) 0.158(11) Uani 0.351(13) 1 d D U P A 2
F7' F 0.592(2) 0.4999(17) 0.0102(12) 0.210(12) Uani 0.351(13) 1 d D U P A 2
F8' F 0.551(3) 0.592(2) 0.0264(15) 0.23(2) Uani 0.351(13) 1 d D U P A 2
F9' F 0.629(3) 0.603(3) -0.0249(13) 0.230(17) Uani 0.351(13) 1 d D U P A 2
S4 S 0.9809(2) 0.9190(2) 0.97719(13) 0.0821(9) Uani 0.5 1 d D . P . .
O18 O 0.9580(7) 0.8747(5) 0.9313(3) 0.099(3) Uani 0.5 1 d D U P . .
O19 O 0.9306(9) 0.9668(7) 0.9846(4) 0.114(4) Uani 0.5 1 d D . P . .
O20 O 1.0780(7) 0.9578(7) 0.9894(4) 0.111(3) Uani 0.5 1 d D U P . .
C130 C 0.9575(7) 0.8481(6) 1.0090(5) 0.099(5) Uani 0.5 1 d D U P . .
F10 F 0.8651(9) 0.8034(8) 1.0009(5) 0.158(5) Uani 0.5 1 d D . P . .
F11 F 1.0040(9) 0.7999(7) 1.0109(4) 0.135(4) Uani 0.5 1 d D . P . .
F12 F 0.9795(12) 0.8784(8) 1.0599(4) 0.161(5) Uani 0.5 1 d D U P . .
C131 C 0.6132(9) 0.7834(8) 0.8800(5) 0.152(4) Uani 1 1 d D U . . .
H13A H 0.674383 0.809745 0.904399 0.228 Uiso 1 1 calc R U . . .
H13B H 0.622084 0.766484 0.848634 0.228 Uiso 1 1 calc R U . . .
H13C H 0.576829 0.738061 0.892872 0.228 Uiso 1 1 calc R U . . .
C132 C 0.5626(9) 0.8372(7) 0.8711(4) 0.156(5) Uani 1 1 d D U . . .
H13D H 0.586334 0.875041 0.849118 0.188 Uiso 1 1 calc R U . . .
H13E H 0.494331 0.809253 0.856904 0.188 Uiso 1 1 calc R U . . .
C133 C 0.5274(6) 0.9234(6) 0.9237(5) 0.148(5) Uani 1 1 d D U . . .
H13F H 0.541851 0.967123 0.903987 0.178 Uiso 1 1 calc R U . . .
H13G H 0.459336 0.892529 0.912752 0.178 Uiso 1 1 calc R U . . .
C134 C 0.5612(14) 0.9496(10) 0.9770(6) 0.272(11) Uani 1 1 d D U . . .
H13H H 0.515637 0.918547 0.993305 0.408 Uiso 1 1 calc R U . . .
H13I H 0.569477 1.004404 0.983101 0.408 Uiso 1 1 calc R U . . .
H13J H 0.621290 0.943568 0.990583 0.408 Uiso 1 1 calc R U . . .
O21 O 0.5855(4) 0.8737(3) 0.9213(2) 0.1060(16) Uani 1 1 d D U . . .
C135 C 0.6873(7) 0.8882(7) 0.0700(4) 0.129(4) Uani 1 1 d . . . . .
C136 C 0.7242(9) 0.8743(8) 0.0307(4) 0.165(5) Uani 1 1 d . . . . .
H13K H 0.677345 0.866459 -0.001395 0.248 Uiso 1 1 calc R U . . .
H13L H 0.740121 0.827809 0.034615 0.248 Uiso 1 1 calc R U . . .
H13M H 0.780613 0.919029 0.031848 0.248 Uiso 1 1 calc R U . . .
N5 N 0.6591(8) 0.8982(7) 0.1008(4) 0.179(5) Uani 1 1 d . . . . .
C137 C 0.7574(6) 0.4307(5) 0.0074(3) 0.104(3) Uani 1 1 d . . . . .
H13N H 0.789414 0.430665 0.042259 0.157 Uiso 1 1 calc R U . . .
H13O H 0.743158 0.380566 -0.011898 0.157 Uiso 1 1 calc R U . . .
H13P H 0.699042 0.439110 0.005528 0.157 Uiso 1 1 calc R U . . .
O22 O 0.8149(4) 0.4898(4) -0.0121(2) 0.1137(19) Uani 1 1 d D . . . .
H22 H 0.825(7) 0.533(4) 0.010(3) 0.136 Uiso 1 1 d D U . . .

loop_
_atom_site_aniso_label
_atom_site_aniso_U_11
_atom_site_aniso_U_22
_atom_site_aniso_U_33
_atom_site_aniso_U_23
_atom_site_aniso_U_13
_atom_site_aniso_U_12
Rh1 0.04829(19) 0.03436(16) 0.03220(16) 0.00213(12) 0.01333(13) 0.00996(13)
Rh2 0.03846(17) 0.03836(16) 0.03579(16) 0.00107(12) 0.01291(13) 0.01174(13)
Rh3 0.03865(18) 0.0585(2) 0.03262(17) 0.01157(14) 0.01033(13) 0.00133(15)
Rh4 0.03727(17) 0.04552(18) 0.03927(17) 0.00858(13) 0.00947(13) 0.00668(14)
N1 0.057(2) 0.0396(18) 0.0391(18) 0.0025(15) 0.0184(17) 0.0190(17)
N2 0.0425(19) 0.0424(18) 0.0331(17) 0.0046(14) 0.0141(14) 0.0144(15)
N3 0.053(2) 0.052(2) 0.0336(18) 0.0085(16) 0.0156(16) 0.0093(18)
N4 0.049(2) 0.048(2) 0.0360(18) 0.0061(15) 0.0086(16) 0.0089(17)
O1 0.0515(17) 0.0338(14) 0.0418(15) 0.0053(12) 0.0129(13) 0.0159(13)
O2 0.0450(16) 0.0383(15) 0.0388(15) 0.0069(12) 0.0118(13) 0.0095(13)
O3 0.0419(15) 0.0357(14) 0.0407(15) 0.0069(12) 0.0105(12) 0.0106(12)
O4 0.0448(16) 0.0398(15) 0.0419(15) 0.0067(12) 0.0081(13) 0.0134(13)
O5 0.0373(16) 0.0578(18) 0.0422(16) 0.0080(14) 0.0144(13) 0.0097(14)
O6 0.0434(17) 0.0510(17) 0.0387(15) 0.0032(13) 0.0137(13) 0.0027(14)
O7 0.0355(15) 0.0516(17) 0.0418(15) 0.0027(13) 0.0110(12) 0.0127(13)
O8 0.0447(17) 0.0451(16) 0.0440(16) 0.0039(13) 0.0166(13) 0.0093(14)
O9 0.063(2) 0.078(3) 0.095(3) 0.028(2) 0.032(2) 0.011(2)
O10 0.093(3) 0.100(4) 0.092(3) 0.000(3) 0.025(3) 0.023(3)
O11 0.062(3) 0.123(4) 0.247(8) 0.134(5) 0.039(4) 0.035(3)
O12 0.107(4) 0.085(3) 0.109(4) -0.008(3) 0.064(3) 0.015(3)
O13 0.201(7) 0.057(3) 0.116(4) 0.009(3) 0.091(5) 0.009(3)
O14 0.093(4) 0.101(4) 0.091(3) -0.015(3) 0.030(3) 0.020(3)
S1 0.0484(7) 0.0541(7) 0.0864(10) 0.0316(7) 0.0177(6) 0.0150(6)
S2 0.0960(12) 0.0589(8) 0.0780(10) 0.0028(7) 0.0473(9) 0.0047(8)
F1 0.085(3) 0.080(3) 0.201(5) 0.047(3) 0.081(3) 0.025(2)
F2 0.091(3) 0.086(3) 0.244(6) 0.099(4) 0.065(4) 0.037(2)
F3 0.107(4) 0.144(5) 0.160(5) 0.002(4) 0.018(4) -0.043(3)
F4 0.109(3) 0.147(4) 0.082(3) -0.015(3) 0.051(3) -0.002(3)
F5 0.103(4) 0.184(6) 0.118(4) -0.004(4) 0.019(3) 0.022(4)
F6 0.197(6) 0.100(3) 0.114(4) 0.039(3) 0.046(4) 0.004(4)
C1 0.045(2) 0.038(2) 0.039(2) 0.0020(17) 0.0163(18) 0.0167(18)
C2 0.045(2) 0.037(2) 0.0326(19) 0.0048(16) 0.0144(17) 0.0153(17)
C3 0.045(2) 0.036(2) 0.0335(19) 0.0010(16) 0.0124(17) 0.0137(18)
C4 0.048(2) 0.037(2) 0.036(2) 0.0057(16) 0.0104(18) 0.0168(18)
C5 0.051(3) 0.044(2) 0.044(2) 0.0096(19) 0.004(2) 0.013(2)
C6 0.060(3) 0.053(3) 0.050(3) 0.009(2) 0.000(2) 0.019(2)
C7 0.070(3) 0.047(3) 0.048(3) 0.015(2) 0.008(2) 0.021(2)
C8 0.054(3) 0.040(2) 0.043(2) 0.0062(18) 0.006(2) 0.012(2)
C9 0.046(2) 0.040(2) 0.036(2) 0.0049(17) 0.0112(18) 0.0161(18)
C10 0.040(2) 0.036(2) 0.0350(19) 0.0026(16) 0.0134(17) 0.0131(17)
C11 0.040(2) 0.038(2) 0.0324(19) 0.0045(16) 0.0132(16) 0.0157(17)
C12 0.043(2) 0.038(2) 0.035(2) 0.0048(16) 0.0115(17) 0.0166(18)
C13 0.051(3) 0.044(2) 0.040(2) 0.0068(18) 0.0095(19) 0.021(2)
C14 0.065(3) 0.049(3) 0.052(3) 0.009(2) 0.000(2) 0.015(2)
C15 0.075(4) 0.052(3) 0.058(3) 0.015(2) -0.014(3) 0.019(3)
C16 0.083(4) 0.051(3) 0.056(3) 0.018(2) 0.001(3) 0.026(3)
C17 0.062(3) 0.040(2) 0.051(3) 0.010(2) 0.011(2) 0.018(2)
C18 0.045(2) 0.041(2) 0.038(2) 0.0075(17) 0.0116(18) 0.0186(18)
C19 0.043(2) 0.050(2) 0.035(2) 0.0068(18) 0.0105(17) 0.0197(19)
C20 0.052(2) 0.048(2) 0.036(2) 0.0046(18) 0.0130(18) 0.024(2)
C21 0.048(2) 0.043(2) 0.035(2) 0.0054(17) 0.0139(18) 0.0184(19)
C22 0.064(3) 0.053(3) 0.033(2) 0.0110(18) 0.014(2) 0.028(2)
C23 0.066(3) 0.049(2) 0.040(2) 0.0110(19) 0.019(2) 0.029(2)
C24 0.044(2) 0.043(2) 0.033(2) 0.0059(16) 0.0133(17) 0.0169(18)
C25 0.042(2) 0.043(2) 0.0291(18) 0.0086(16) 0.0102(16) 0.0162(18)
C26 0.041(2) 0.037(2) 0.0314(19) 0.0073(15) 0.0127(16) 0.0147(17)
C27 0.042(2) 0.042(2) 0.0297(18) 0.0097(16) 0.0121(16) 0.0184(18)
C28 0.039(2) 0.0359(19) 0.0292(18) 0.0087(15) 0.0111(16) 0.0131(16)
C29 0.036(2) 0.038(2) 0.0341(19) 0.0103(16) 0.0114(16) 0.0143(17)
C30 0.042(2) 0.038(2) 0.0296(18) 0.0095(15) 0.0138(16) 0.0147(17)
C31 0.047(2) 0.047(2) 0.0252(18) 0.0068(16) 0.0112(16) 0.0206(19)
C32 0.043(2) 0.050(2) 0.032(2) 0.0111(17) 0.0103(17) 0.0225(19)
C33 0.044(2) 0.038(2) 0.0289(18) 0.0093(15) 0.0140(16) 0.0159(17)
C34 0.042(2) 0.043(2) 0.0317(19) 0.0086(16) 0.0125(17) 0.0182(18)
C35 0.052(3) 0.056(3) 0.033(2) 0.0082(18) 0.0101(18) 0.029(2)
C36 0.047(2) 0.053(2) 0.038(2) 0.0065(18) 0.0127(18) 0.027(2)
C37 0.050(2) 0.043(2) 0.038(2) 0.0085(17) 0.0147(18) 0.0216(19)
C38 0.056(3) 0.056(3) 0.0289(19) 0.0105(18) 0.0148(18) 0.028(2)
C39 0.038(2) 0.0368(19) 0.0325(19) 0.0075(15) 0.0144(16) 0.0136(16)
C40 0.054(2) 0.043(2) 0.036(2) 0.0123(17) 0.0175(18) 0.0223(19)
C41 0.057(3) 0.046(2) 0.032(2) 0.0112(17) 0.0186(19) 0.021(2)
C42 0.052(2) 0.048(2) 0.034(2) 0.0125(18) 0.0132(18) 0.023(2)
C43 0.041(2) 0.052(2) 0.039(2) 0.0062(19) 0.0117(18) 0.0140(19)
C44 0.054(3) 0.048(2) 0.040(2) 0.0013(19) 0.011(2) 0.001(2)
C45 0.060(3) 0.038(2) 0.035(2) -0.0030(17) 0.011(2) 0.004(2)
C46 0.066(3) 0.037(2) 0.045(2) -0.0024(18) 0.021(2) 0.008(2)
C47 0.061(3) 0.033(2) 0.051(3) -0.0024(18) 0.015(2) 0.008(2)
C48 0.062(3) 0.040(2) 0.043(2) 0.0059(19) 0.015(2) 0.003(2)
C49 0.058(3) 0.073(4) 0.069(4) 0.007(3) 0.023(3) 0.010(3)
C50 0.070(3) 0.055(3) 0.044(3) 0.003(2) 0.007(2) 0.013(2)
C51 0.091(4) 0.056(3) 0.051(3) -0.002(2) 0.034(3) 0.018(3)
C52 0.092(4) 0.043(3) 0.074(4) 0.006(2) 0.018(3) 0.028(3)
C53 0.072(4) 0.058(3) 0.058(3) 0.015(2) 0.027(3) 0.008(3)
C54 0.039(2) 0.056(3) 0.045(2) -0.002(2) 0.0160(19) 0.019(2)
C55 0.045(2) 0.059(3) 0.043(2) 0.006(2) 0.023(2) 0.016(2)
C56 0.048(3) 0.048(2) 0.056(3) -0.001(2) 0.026(2) 0.006(2)
C57 0.037(2) 0.070(3) 0.048(3) -0.007(2) 0.017(2) 0.010(2)
C58 0.038(2) 0.066(3) 0.043(2) -0.001(2) 0.0139(19) 0.021(2)
C59 0.063(3) 0.062(3) 0.047(3) -0.009(2) 0.010(2) 0.031(3)
C60 0.066(3) 0.066(3) 0.049(3) 0.013(2) 0.027(2) 0.025(3)
C61 0.075(4) 0.054(3) 0.083(4) 0.004(3) 0.041(3) 0.008(3)
C62 0.048(3) 0.089(4) 0.057(3) -0.023(3) 0.012(2) 0.003(3)
C63 0.054(3) 0.091(4) 0.051(3) 0.006(3) 0.005(2) 0.039(3)
C64 0.037(2) 0.042(2) 0.035(2) 0.0161(17) 0.0124(16) 0.0129(18)
C65 0.037(2) 0.038(2) 0.0316(19) 0.0138(16) 0.0108(16) 0.0128(16)
C66 0.040(2) 0.042(2) 0.0307(19) 0.0133(16) 0.0111(16) 0.0120(18)
C67 0.045(2) 0.036(2) 0.035(2) 0.0118(16) 0.0133(17) 0.0151(17)
C68 0.054(3) 0.047(2) 0.048(2) 0.008(2) 0.019(2) 0.014(2)
C69 0.069(3) 0.049(3) 0.052(3) 0.004(2) 0.025(2) 0.025(2)
C70 0.058(3) 0.061(3) 0.052(3) 0.013(2) 0.027(2) 0.032(2)
C71 0.042(2) 0.054(3) 0.042(2) 0.0128(19) 0.0138(19) 0.020(2)
C72 0.045(2) 0.041(2) 0.036(2) 0.0169(17) 0.0152(17) 0.0210(18)
C73 0.036(2) 0.037(2) 0.0336(19) 0.0105(16) 0.0088(16) 0.0129(17)
C74 0.038(2) 0.038(2) 0.0300(18) 0.0126(15) 0.0112(16) 0.0143(17)
C75 0.041(2) 0.038(2) 0.035(2) 0.0121(16) 0.0115(17) 0.0147(18)
C76 0.050(2) 0.039(2) 0.040(2) 0.0136(17) 0.0209(19) 0.0159(19)
C77 0.066(3) 0.041(2) 0.062(3) 0.005(2) 0.034(3) 0.011(2)
C78 0.088(4) 0.053(3) 0.078(4) 0.004(3) 0.053(3) 0.021(3)
C79 0.071(3) 0.056(3) 0.077(4) 0.014(3) 0.049(3) 0.021(3)
C80 0.053(3) 0.052(3) 0.061(3) 0.015(2) 0.032(2) 0.019(2)
C81 0.045(2) 0.041(2) 0.042(2) 0.0154(17) 0.0200(18) 0.0174(18)
C82 0.074(3) 0.059(3) 0.035(2) 0.010(2) 0.024(2) 0.016(3)
C83 0.079(3) 0.055(3) 0.042(2) 0.006(2) 0.026(2) 0.024(3)
C84 0.054(3) 0.048(2) 0.037(2) 0.0066(18) 0.0172(19) 0.011(2)
C85 0.060(3) 0.052(3) 0.035(2) 0.0075(19) 0.021(2) 0.015(2)
C86 0.057(3) 0.055(3) 0.040(2) 0.012(2) 0.020(2) 0.016(2)
C87 0.060(3) 0.044(2) 0.036(2) 0.0053(18) 0.022(2) 0.014(2)
C88 0.057(3) 0.046(2) 0.034(2) 0.0054(18) 0.0180(19) 0.016(2)
C89 0.054(3) 0.042(2) 0.033(2) 0.0038(17) 0.0177(18) 0.0131(19)
C90 0.057(3) 0.052(2) 0.031(2) 0.0108(18) 0.0194(19) 0.018(2)
C91 0.050(3) 0.046(2) 0.034(2) 0.0050(18) 0.0154(19) 0.010(2)
C92 0.050(3) 0.052(3) 0.037(2) 0.0070(19) 0.0181(19) 0.009(2)
C93 0.059(3) 0.050(2) 0.038(2) 0.0098(19) 0.014(2) 0.013(2)
C94 0.057(3) 0.066(3) 0.059(3) 0.018(2) 0.022(2) 0.022(3)
C95 0.062(3) 0.069(3) 0.055(3) 0.018(2) 0.027(2) 0.023(3)
C96 0.055(3) 0.051(3) 0.039(2) 0.0058(19) 0.017(2) 0.015(2)
C97 0.061(3) 0.046(2) 0.037(2) 0.0061(18) 0.021(2) 0.015(2)
C98 0.062(3) 0.057(3) 0.050(3) 0.013(2) 0.031(2) 0.022(2)
C99 0.073(3) 0.054(3) 0.048(3) 0.015(2) 0.033(2) 0.020(2)
C100 0.051(3) 0.050(2) 0.041(2) 0.0077(19) 0.014(2) 0.013(2)
C101 0.055(3) 0.050(3) 0.043(2) 0.010(2) 0.014(2) 0.015(2)
C102 0.055(3) 0.051(3) 0.040(2) 0.008(2) 0.011(2) 0.012(2)
C103 0.068(3) 0.058(3) 0.042(2) 0.009(2) 0.019(2) 0.019(2)
C104 0.069(3) 0.056(3) 0.041(2) 0.010(2) 0.016(2) 0.023(2)
C105 0.080(4) 0.068(3) 0.040(2) 0.012(2) 0.029(2) 0.030(3)
C106 0.056(3) 0.070(3) 0.045(2) 0.017(2) 0.021(2) 0.018(2)
C107 0.050(3) 0.070(3) 0.039(2) 0.020(2) 0.010(2) 0.008(2)
C108 0.064(3) 0.064(3) 0.041(3) 0.004(2) -0.010(2) -0.003(3)
C109 0.035(2) 0.100(5) 0.052(3) 0.041(3) 0.003(2) -0.006(3)
C110 0.048(3) 0.092(4) 0.057(3) 0.013(3) 0.006(2) 0.015(3)
C111 0.049(3) 0.092(4) 0.054(3) 0.020(3) 0.008(2) 0.024(3)
C112 0.080(4) 0.101(5) 0.045(3) 0.027(3) 0.026(3) 0.013(3)
C113 0.121(6) 0.069(4) 0.070(4) -0.004(3) -0.024(4) 0.013(4)
C114 0.071(4) 0.157(8) 0.099(5) 0.074(6) 0.006(4) -0.025(5)
C115 0.072(4) 0.202(10) 0.084(5) 0.027(6) 0.031(4) 0.066(6)
C116 0.087(5) 0.074(4) 0.111(6) 0.015(4) 0.006(4) 0.028(4)
C117 0.065(3) 0.041(2) 0.063(3) 0.008(2) 0.015(3) 0.005(2)
C118 0.048(3) 0.046(3) 0.079(4) 0.015(3) 0.002(3) 0.000(2)
C119 0.042(3) 0.062(3) 0.084(4) 0.011(3) 0.028(3) 0.000(2)
C120 0.053(3) 0.072(3) 0.053(3) 0.020(3) 0.015(2) 0.002(3)
C121 0.043(3) 0.053(3) 0.073(3) 0.028(3) 0.015(2) 0.006(2)
C122 0.136(7) 0.056(3) 0.076(4) -0.002(3) 0.024(4) 0.017(4)
C123 0.052(3) 0.070(4) 0.122(6) 0.017(4) -0.015(4) 0.002(3)
C124 0.083(5) 0.099(5) 0.142(7) 0.000(5) 0.078(5) 0.008(4)
C125 0.081(4) 0.124(6) 0.053(3) 0.034(4) 0.012(3) -0.005(4)
C126 0.071(4) 0.071(4) 0.122(6) 0.044(4) 0.031(4) 0.031(3)
C127 0.053(3) 0.065(4) 0.108(5) 0.035(4) 0.023(3) 0.014(3)
C128 0.079(5) 0.085(5) 0.095(5) 0.006(4) 0.040(4) 0.000(4)
S3 0.124(5) 0.121(4) 0.107(4) 0.006(3) -0.042(4) 0.058(4)
O15 0.235(17) 0.154(14) 0.164(12) -0.019(10) -0.093(12) 0.096(12)
O16 0.137(11) 0.129(9) 0.134(10) 0.046(8) -0.006(8) 0.045(8)
O17 0.110(7) 0.113(7) 0.129(9) 0.027(6) -0.017(7) 0.046(6)
C129 0.141(11) 0.132(12) 0.115(10) 0.009(9) -0.010(9) 0.081(10)
F7 0.087(6) 0.156(10) 0.139(9) -0.014(8) -0.044(6) 0.038(6)
F8 0.182(13) 0.34(2) 0.123(8) 0.016(11) 0.007(9) 0.189(16)
F9 0.157(9) 0.173(10) 0.132(7) 0.052(7) -0.015(6) 0.094(8)
S3' 0.127(8) 0.132(7) 0.101(6) 0.031(5) 0.030(5) 0.041(6)
O15' 0.30(4) 0.11(2) 0.29(4) 0.02(2) 0.05(3) 0.05(2)
O16' 0.19(2) 0.157(18) 0.142(17) 0.051(14) 0.076(16) 0.065(16)
O17' 0.21(3) 0.36(4) 0.26(4) 0.10(3) -0.04(2) 0.19(3)
C229 0.148(16) 0.162(18) 0.155(15) 0.020(14) 0.014(13) 0.069(14)
F7' 0.23(2) 0.20(2) 0.20(2) -0.006(18) 0.038(19) 0.104(19)
F8' 0.21(3) 0.29(3) 0.27(3) 0.06(2) 0.17(2) 0.12(2)
F9' 0.28(3) 0.27(3) 0.19(3) 0.10(3) 0.08(2) 0.15(3)
S4 0.0591(17) 0.092(2) 0.078(2) -0.0050(17) -0.0095(15) 0.0299(16)
O18 0.123(6) 0.058(4) 0.146(7) 0.008(4) 0.094(6) 0.030(4)
O19 0.151(10) 0.117(8) 0.099(7) 0.008(6) 0.006(7) 0.099(8)
O20 0.104(6) 0.135(7) 0.108(6) 0.047(6) 0.026(5) 0.060(6)
C130 0.049(6) 0.053(6) 0.198(15) 0.009(8) 0.030(8) 0.028(5)
F10 0.144(10) 0.170(11) 0.183(12) 0.047(10) 0.084(9) 0.056(9)
F11 0.183(11) 0.145(8) 0.151(9) 0.075(7) 0.103(8) 0.105(8)
F12 0.268(16) 0.153(10) 0.109(8) 0.026(7) 0.084(9) 0.110(10)
C131 0.153(10) 0.167(10) 0.146(9) 0.008(8) 0.092(8) 0.036(8)
C132 0.134(9) 0.124(8) 0.150(10) 0.020(7) 0.027(7) -0.017(7)
C133 0.072(5) 0.120(7) 0.226(11) 0.097(8) 0.009(6) 0.019(5)
C134 0.267(19) 0.199(15) 0.235(18) -0.038(13) 0.127(16) -0.086(13)
O21 0.097(4) 0.100(4) 0.098(4) 0.006(3) 0.023(3) 0.011(3)
C135 0.099(6) 0.151(9) 0.091(6) -0.022(6) 0.029(5) -0.010(6)
C136 0.170(11) 0.191(12) 0.099(7) -0.011(8) 0.021(7) 0.037(10)
N5 0.148(8) 0.214(11) 0.100(6) 0.000(7) 0.047(6) -0.032(7)
C137 0.088(5) 0.116(6) 0.093(5) 0.039(5) 0.020(4) 0.020(5)
O22 0.103(4) 0.126(5) 0.120(5) 0.072(4) 0.034(4) 0.044(4)

loop_
_atom_type_symbol
_atom_type_description
_atom_type_scat_dispersion_real
_atom_type_scat_dispersion_imag
_atom_type_scat_source
C C 0.0137 0.0067 'International Tables Vol C Tables 4.2.6.8 and 6.1.1.4'
H H 0.0000 0.0000 'International Tables Vol C Tables 4.2.6.8 and 6.1.1.4'
F F 0.0583 0.0400 'International Tables Vol C Tables 4.2.6.8 and 6.1.1.4'
N N 0.0241 0.0134 'International Tables Vol C Tables 4.2.6.8 and 6.1.1.4'
O O 0.0389 0.0241 'International Tables Vol C Tables 4.2.6.8 and 6.1.1.4'
Rh Rh -0.0161 2.8414 'International Tables Vol C Tables 4.2.6.8 and 6.1.1.4'
S S 0.2925 0.4295 'International Tables Vol C Tables 4.2.6.8 and 6.1.1.4'

loop_
_geom_angle_atom_site_label_1
_geom_angle_atom_site_label_2
_geom_angle_atom_site_label_3
_geom_angle
_geom_angle_site_symmetry_1
_geom_angle_site_symmetry_3
_geom_angle_publ_flag
O2 Rh1 O1 85.97(11) . . ?
O2 Rh1 C46 103.97(15) . . ?
O1 Rh1 C46 111.27(17) . . ?
O2 Rh1 C48 158.41(16) . . ?
O1 Rh1 C48 115.22(16) . . ?
C46 Rh1 C48 65.72(18) . . ?
O2 Rh1 C45 94.15(14) . . ?
O1 Rh1 C45 149.59(16) . . ?
C46 Rh1 C45 39.3(2) . . ?
C48 Rh1 C45 65.65(18) . . ?
O2 Rh1 C44 119.85(16) . . ?
O1 Rh1 C44 154.17(16) . . ?
C46 Rh1 C44 65.71(19) . . ?
C48 Rh1 C44 39.1(2) . . ?
C45 Rh1 C44 39.09(18) . . ?
O2 Rh1 N1 85.89(13) . . ?
O1 Rh1 N1 82.49(13) . . ?
C46 Rh1 N1 163.29(17) . . ?
C48 Rh1 N1 100.31(17) . . ?
C45 Rh1 N1 127.89(17) . . ?
C44 Rh1 N1 97.73(17) . . ?
O2 Rh1 C47 141.34(16) . . ?
O1 Rh1 C47 95.95(16) . . ?
C46 Rh1 C47 39.65(18) . . ?
C48 Rh1 C47 38.20(19) . . ?
C45 Rh1 C47 65.57(19) . . ?
C44 Rh1 C47 64.9(2) . . ?
N1 Rh1 C47 132.71(16) . . ?
O4 Rh2 O3 84.61(11) . . ?
O4 Rh2 C54 105.55(16) . . ?
O3 Rh2 C54 103.87(15) . . ?
O4 Rh2 N2 86.01(12) . 2_677 ?
O3 Rh2 N2 85.01(12) . 2_677 ?
C54 Rh2 N2 165.87(16) . 2_677 ?
O4 Rh2 C57 114.39(17) . . ?
O3 Rh2 C57 159.85(16) . . ?
C54 Rh2 C57 65.83(18) . . ?
N2 Rh2 C57 102.23(16) 2_677 . ?
O4 Rh2 C55 143.80(15) . . ?
O3 Rh2 C55 94.70(15) . . ?
C54 Rh2 C55 39.45(18) . . ?
N2 Rh2 C55 130.08(16) 2_677 . ?
C57 Rh2 C55 66.16(18) . . ?
O4 Rh2 C56 153.89(17) . . ?
O3 Rh2 C56 121.05(16) . . ?
C54 Rh2 C56 66.06(18) . . ?
N2 Rh2 C56 100.00(16) 2_677 . ?
C57 Rh2 C56 39.6(2) . . ?
C55 Rh2 C56 39.42(18) . . ?
O4 Rh2 C58 92.11(16) . . ?
O3 Rh2 C58 140.22(15) . . ?
C54 Rh2 C58 39.16(17) . . ?
N2 Rh2 C58 134.42(15) 2_677 . ?
C57 Rh2 C58 38.68(19) . . ?
C55 Rh2 C58 65.68(18) . . ?
C56 Rh2 C58 65.5(2) . . ?
O5 Rh3 O6 85.16(12) . . ?
O5 Rh3 C108 161.6(2) . . ?
O6 Rh3 C108 108.9(2) . . ?
O5 Rh3 C109 125.3(2) . . ?
O6 Rh3 C109 149.5(2) . . ?
C108 Rh3 C109 41.2(3) . . ?
O5 Rh3 C107 129.60(18) . . ?
O6 Rh3 C107 95.20(16) . . ?
C108 Rh3 C107 39.9(2) . . ?
C109 Rh3 C107 65.36(18) . . ?
O5 Rh3 N3 84.70(14) . . ?
O6 Rh3 N3 83.46(14) . . ?
C108 Rh3 N3 108.08(19) . . ?
C109 Rh3 N3 99.44(18) . . ?
C107 Rh3 N3 145.57(19) . . ?
O5 Rh3 C110 95.6(2) . . ?
O6 Rh3 C110 154.39(19) . . ?
C108 Rh3 C110 66.6(3) . . ?
C109 Rh3 C110 37.1(2) . . ?
C107 Rh3 C110 64.7(2) . . ?
N3 Rh3 C110 122.1(2) . . ?
O5 Rh3 C111 96.93(19) . . ?
O6 Rh3 C111 116.61(18) . . ?
C108 Rh3 C111 66.5(2) . . ?
C109 Rh3 C111 63.3(2) . . ?
C107 Rh3 C111 38.9(2) . . ?
N3 Rh3 C111 159.92(19) . . ?
C110 Rh3 C111 37.8(2) . . ?
O8 Rh4 O7 84.81(12) . . ?
O8 Rh4 C117 109.19(18) . . ?
O7 Rh4 C117 162.59(18) . . ?
O8 Rh4 N4 83.67(14) . 2_666 ?
O7 Rh4 N4 86.22(13) . 2_666 ?
C117 Rh4 N4 105.12(18) . 2_666 ?
O8 Rh4 C119 153.51(19) . . ?
O7 Rh4 C119 97.55(18) . . ?
C117 Rh4 C119 65.3(2) . . ?
N4 Rh4 C119 122.8(2) 2_666 . ?
O8 Rh4 C120 114.50(18) . . ?
O7 Rh4 C120 99.76(18) . . ?
C117 Rh4 C120 65.4(2) . . ?
N4 Rh4 C120 161.17(19) 2_666 . ?
C119 Rh4 C120 39.0(2) . . ?
O8 Rh4 C118 147.4(2) . . ?
O7 Rh4 C118 127.8(2) . . ?
C117 Rh4 C118 39.0(2) . . ?
N4 Rh4 C118 97.00(18) 2_666 . ?
C119 Rh4 C118 38.7(2) . . ?
C120 Rh4 C118 65.2(2) . . ?
O8 Rh4 C121 94.20(16) . . ?
O7 Rh4 C121 132.64(18) . . ?
C117 Rh4 C121 39.0(2) . . ?
N4 Rh4 C121 140.87(19) 2_666 . ?
C119 Rh4 C121 64.8(2) . . ?
C120 Rh4 C121 38.6(2) . . ?
C118 Rh4 C121 64.9(2) . . ?
C19 N1 C23 117.9(4) . . ?
C19 N1 Rh1 122.7(3) . . ?
C23 N1 Rh1 119.3(3) . . ?
C41 N2 C37 118.0(3) . . ?
C41 N2 Rh2 122.8(3) . 2_677 ?
C37 N2 Rh2 119.1(3) . 2_677 ?
C82 N3 C86 117.2(4) . . ?
C82 N3 Rh3 120.7(3) . . ?
C86 N3 Rh3 122.0(3) . . ?
C100 N4 C104 118.2(4) . . ?
C100 N4 Rh4 121.9(3) . 2_666 ?
C104 N4 Rh4 119.9(3) . 2_666 ?
C1 O1 Rh1 127.8(3) . . ?
C3 O2 Rh1 129.2(3) . . ?
C10 O3 Rh2 129.4(3) . . ?
C12 O4 Rh2 127.6(3) . . ?
C64 O5 Rh3 130.4(3) . . ?
C66 O6 Rh3 129.8(3) . . ?
C73 O7 Rh4 129.6(3) . . ?
C75 O8 Rh4 130.8(3) . . ?
O11 S1 O10 117.1(4) . . ?
O11 S1 O9 116.2(4) . . ?
O10 S1 O9 112.1(3) . . ?
O11 S1 C127 104.1(3) . . ?
O10 S1 C127 101.4(3) . . ?
O9 S1 C127 103.2(3) . . ?
O12 S2 O13 114.7(3) . . ?
O12 S2 O14 114.3(3) . . ?
O13 S2 O14 116.6(4) . . ?
O12 S2 C128 104.1(4) . . ?
O13 S2 C128 102.1(4) . . ?
O14 S2 C128 102.4(3) . . ?
O1 C1 C2 126.1(4) . . ?
O1 C1 C18 114.4(4) . . ?
C2 C1 C18 119.5(4) . . ?
C3 C2 C1 121.1(4) . . ?
C3 C2 C11 119.5(4) . . ?
C1 C2 C11 119.3(4) . . ?
O2 C3 C2 126.4(4) . . ?
O2 C3 C4 113.9(4) . . ?
C2 C3 C4 119.6(4) . . ?
C9 C4 C5 119.6(4) . . ?
C9 C4 C3 120.7(4) . . ?
C5 C4 C3 119.6(4) . . ?
C6 C5 C4 119.1(4) . . ?
C6 C5 H5 120.4 . . ?
C4 C5 H5 120.4 . . ?
C7 C6 C5 120.9(5) . . ?
C7 C6 H6 119.5 . . ?
C5 C6 H6 119.5 . . ?
C8 C7 C6 119.8(4) . . ?
C8 C7 H7 120.1 . . ?
C6 C7 H7 120.1 . . ?
C7 C8 C9 121.3(4) . . ?
C7 C8 H8 119.4 . . ?
C9 C8 H8 119.4 . . ?
C4 C9 C8 119.2(4) . . ?
C4 C9 C10 120.8(4) . . ?
C8 C9 C10 120.0(4) . . ?
O3 C10 C11 126.0(4) . . ?
O3 C10 C9 114.6(3) . . ?
C11 C10 C9 119.4(4) . . ?
C12 C11 C10 120.5(4) . . ?
C12 C11 C2 119.9(4) . . ?
C10 C11 C2 119.6(4) . . ?
O4 C12 C11 126.6(4) . . ?
O4 C12 C13 113.7(4) . . ?
C11 C12 C13 119.7(4) . . ?
C18 C13 C14 120.0(4) . . ?
C18 C13 C12 120.3(4) . . ?
C14 C13 C12 119.7(4) . . ?
C15 C14 C13 120.1(5) . . ?
C15 C14 H14 120.0 . . ?
C13 C14 H14 120.0 . . ?
C14 C15 C16 120.1(5) . . ?
C14 C15 H15 120.0 . . ?
C16 C15 H15 120.0 . . ?
C17 C16 C15 120.8(5) . . ?
C17 C16 H16 119.6 . . ?
C15 C16 H16 119.6 . . ?
C16 C17 C18 120.0(5) . . ?
C16 C17 H17 120.0 . . ?
C18 C17 H17 120.0 . . ?
C13 C18 C17 119.1(4) . . ?
C13 C18 C1 120.8(4) . . ?
C17 C18 C1 120.1(4) . . ?
N1 C19 C20 122.1(4) . . ?
N1 C19 H19 118.9 . . ?
C20 C19 H19 118.9 . . ?
C19 C20 C21 120.6(4) . . ?
C19 C20 H20 119.7 . . ?
C21 C20 H20 119.7 . . ?
C20 C21 C22 116.6(4) . . ?
C20 C21 C24 122.3(4) . . ?
C22 C21 C24 121.1(4) . . ?
C23 C22 C21 119.7(4) . . ?
C23 C22 H22A 120.2 . . ?
C21 C22 H22A 120.2 . . ?
N1 C23 C22 123.1(4) . . ?
N1 C23 H23 118.4 . . ?
C22 C23 H23 118.4 . . ?
C36 C24 C25 119.0(4) . . ?
C36 C24 C21 120.0(4) . . ?
C25 C24 C21 121.0(4) . . ?
C26 C25 C24 119.7(4) . . ?
C26 C25 H25 120.2 . . ?
C24 C25 H25 120.2 . . ?
C25 C26 C34 120.4(4) . . ?
C25 C26 C27 128.9(4) . . ?
C34 C26 C27 110.7(3) . . ?
C28 C27 C26 101.0(3) . . ?
C28 C27 C43 112.4(3) . . ?
C26 C27 C43 111.2(3) . . ?
C28 C27 C42 111.4(3) . . ?
C26 C27 C42 110.7(3) . . ?
C43 C27 C42 109.8(3) . . ?
C29 C28 C33 120.1(4) . . ?
C29 C28 C27 128.7(4) . . ?
C33 C28 C27 111.1(3) . . ?
C28 C29 C30 119.9(4) . . ?
C28 C29 H29 120.1 . . ?
C30 C29 H29 120.1 . . ?
C29 C30 C31 119.2(4) . . ?
C29 C30 C39 120.6(4) . . ?
C31 C30 C39 120.2(3) . . ?
C32 C31 C30 121.6(4) . . ?
C32 C31 H31 119.2 . . ?
C30 C31 H31 119.2 . . ?
C31 C32 C33 118.5(4) . . ?
C31 C32 H32 120.7 . . ?
C33 C32 H32 120.7 . . ?
C32 C33 C28 120.7(4) . . ?
C32 C33 C34 130.9(4) . . ?
C28 C33 C34 108.4(3) . . ?
C35 C34 C26 120.6(4) . . ?
C35 C34 C33 130.7(4) . . ?
C26 C34 C33 108.7(3) . . ?
C36 C35 C34 118.4(4) . . ?
C36 C35 H35 120.8 . . ?
C34 C35 H35 120.8 . . ?
C35 C36 C24 121.8(4) . . ?
C35 C36 H36 119.1 . . ?
C24 C36 H36 119.1 . . ?
N2 C37 C38 122.5(4) . . ?
N2 C37 H37 118.8 . . ?
C38 C37 H37 118.8 . . ?
C37 C38 C39 120.4(4) . . ?
C37 C38 H38 119.8 . . ?
C39 C38 H38 119.8 . . ?
C38 C39 C40 116.5(4) . . ?
C38 C39 C30 121.0(3) . . ?
C40 C39 C30 122.5(3) . . ?
C41 C40 C39 119.9(4) . . ?
C41 C40 H40 120.1 . . ?
C39 C40 H40 120.1 . . ?
N2 C41 C40 122.7(4) . . ?
N2 C41 H41 118.7 . . ?
C40 C41 H41 118.7 . . ?
C27 C42 H42A 109.5 . . ?
C27 C42 H42B 109.5 . . ?
H42A C42 H42B 109.5 . . ?
C27 C42 H42C 109.5 . . ?
H42A C42 H42C 109.5 . . ?
H42B C42 H42C 109.5 . . ?
C27 C43 H43A 109.5 . . ?
C27 C43 H43B 109.5 . . ?
H43A C43 H43B 109.5 . . ?
C27 C43 H43C 109.5 . . ?
H43A C43 H43C 109.5 . . ?
H43B C43 H43C 109.5 . . ?
C45 C44 C48 108.1(5) . . ?
C45 C44 C49 125.2(5) . . ?
C48 C44 C49 126.7(5) . . ?
C45 C44 Rh1 70.5(3) . . ?
C48 C44 Rh1 70.4(3) . . ?
C49 C44 Rh1 125.2(4) . . ?
C44 C45 C46 107.8(4) . . ?
C44 C45 C50 125.8(5) . . ?
C46 C45 C50 126.3(4) . . ?
C44 C45 Rh1 70.5(3) . . ?
C46 C45 Rh1 70.0(3) . . ?
C50 C45 Rh1 123.2(3) . . ?
C45 C46 C47 107.1(4) . . ?
C45 C46 C51 126.2(5) . . ?
C47 C46 C51 126.7(5) . . ?
C45 C46 Rh1 70.7(2) . . ?
C47 C46 Rh1 70.7(2) . . ?
C51 C46 Rh1 126.0(3) . . ?
C48 C47 C46 108.6(4) . . ?
C48 C47 C52 126.2(5) . . ?
C46 C47 C52 125.1(5) . . ?
C48 C47 Rh1 70.6(3) . . ?
C46 C47 Rh1 69.6(2) . . ?
C52 C47 Rh1 122.7(3) . . ?
C47 C48 C44 108.4(4) . . ?
C47 C48 C53 126.2(5) . . ?
C44 C48 C53 125.3(5) . . ?
C47 C48 Rh1 71.2(3) . . ?
C44 C48 Rh1 70.5(3) . . ?
C53 C48 Rh1 127.1(3) . . ?
C44 C49 H49A 109.5 . . ?
C44 C49 H49B 109.5 . . ?
H49A C49 H49B 109.5 . . ?
C44 C49 H49C 109.5 . . ?
H49A C49 H49C 109.5 . . ?
H49B C49 H49C 109.5 . . ?
C45 C50 H50A 109.5 . . ?
C45 C50 H50B 109.5 . . ?
H50A C50 H50B 109.5 . . ?
C45 C50 H50C 109.5 . . ?
H50A C50 H50C 109.5 . . ?
H50B C50 H50C 109.5 . . ?
C46 C51 H51A 109.5 . . ?
C46 C51 H51B 109.5 . . ?
H51A C51 H51B 109.5 . . ?
C46 C51 H51C 109.5 . . ?
H51A C51 H51C 109.5 . . ?
H51B C51 H51C 109.5 . . ?
C47 C52 H52A 109.5 . . ?
C47 C52 H52B 109.5 . . ?
H52A C52 H52B 109.5 . . ?
C47 C52 H52C 109.5 . . ?
H52A C52 H52C 109.5 . . ?
H52B C52 H52C 109.5 . . ?
C48 C53 H53A 109.5 . . ?
C48 C53 H53B 109.5 . . ?
H53A C53 H53B 109.5 . . ?
C48 C53 H53C 109.5 . . ?
H53A C53 H53C 109.5 . . ?
H53B C53 H53C 109.5 . . ?
C58 C54 C55 108.4(4) . . ?
C58 C54 C59 125.5(4) . . ?
C55 C54 C59 126.1(4) . . ?
C58 C54 Rh2 71.5(2) . . ?
C55 C54 Rh2 71.1(2) . . ?
C59 C54 Rh2 123.1(3) . . ?
C54 C55 C56 107.4(4) . . ?
C54 C55 C60 126.0(4) . . ?
C56 C55 C60 126.5(5) . . ?
C54 C55 Rh2 69.4(2) . . ?
C56 C55 Rh2 70.5(2) . . ?
C60 C55 Rh2 124.2(3) . . ?
C55 C56 C57 107.4(4) . . ?
C55 C56 C61 127.0(5) . . ?
C57 C56 C61 125.6(5) . . ?
C55 C56 Rh2 70.1(2) . . ?
C57 C56 Rh2 69.7(3) . . ?
C61 C56 Rh2 126.8(4) . . ?
C58 C57 C56 108.3(4) . . ?
C58 C57 C62 127.0(5) . . ?
C56 C57 C62 124.6(5) . . ?
C58 C57 Rh2 71.2(3) . . ?
C56 C57 Rh2 70.7(3) . . ?
C62 C57 Rh2 127.2(3) . . ?
C57 C58 C54 108.4(4) . . ?
C57 C58 C63 125.9(4) . . ?
C54 C58 C63 125.6(5) . . ?
C57 C58 Rh2 70.1(3) . . ?
C54 C58 Rh2 69.3(2) . . ?
C63 C58 Rh2 123.7(3) . . ?
C54 C59 H59A 109.5 . . ?
C54 C59 H59B 109.5 . . ?
H59A C59 H59B 109.5 . . ?
C54 C59 H59C 109.5 . . ?
H59A C59 H59C 109.5 . . ?
H59B C59 H59C 109.5 . . ?
C55 C60 H60A 109.5 . . ?
C55 C60 H60B 109.5 . . ?
H60A C60 H60B 109.5 . . ?
C55 C60 H60C 109.5 . . ?
H60A C60 H60C 109.5 . . ?
H60B C60 H60C 109.5 . . ?
C56 C61 H61A 109.5 . . ?
C56 C61 H61B 109.5 . . ?
H61A C61 H61B 109.5 . . ?
C56 C61 H61C 109.5 . . ?
H61A C61 H61C 109.5 . . ?
H61B C61 H61C 109.5 . . ?
C57 C62 H62A 109.5 . . ?
C57 C62 H62B 109.5 . . ?
H62A C62 H62B 109.5 . . ?
C57 C62 H62C 109.5 . . ?
H62A C62 H62C 109.5 . . ?
H62B C62 H62C 109.5 . . ?
C58 C63 H63A 109.5 . . ?
C58 C63 H63B 109.5 . . ?
H63A C63 H63B 109.5 . . ?
C58 C63 H63C 109.5 . . ?
H63A C63 H63C 109.5 . . ?
H63B C63 H63C 109.5 . . ?
O5 C64 C65 126.8(4) . . ?
O5 C64 C81 113.8(4) . . ?
C65 C64 C81 119.4(4) . . ?
C66 C65 C64 120.2(4) . . ?
C66 C65 C74 119.9(4) . . ?
C64 C65 C74 119.9(4) . . ?
O6 C66 C65 127.0(4) . . ?
O6 C66 C67 113.8(4) . . ?
C65 C66 C67 119.1(4) . . ?
C72 C67 C68 119.5(4) . . ?
C72 C67 C66 120.9(4) . . ?
C68 C67 C66 119.6(4) . . ?
C69 C68 C67 120.0(4) . . ?
C69 C68 H68 120.0 . . ?
C67 C68 H68 120.0 . . ?
C68 C69 C70 120.4(4) . . ?
C68 C69 H69 119.8 . . ?
C70 C69 H69 119.8 . . ?
C71 C70 C69 120.1(4) . . ?
C71 C70 H70 119.9 . . ?
C69 C70 H70 119.9 . . ?
C70 C71 C72 120.5(4) . . ?
C70 C71 H71 119.7 . . ?
C72 C71 H71 119.7 . . ?
C67 C72 C71 119.4(4) . . ?
C67 C72 C73 121.0(4) . . ?
C71 C72 C73 119.6(4) . . ?
O7 C73 C74 126.2(4) . . ?
O7 C73 C72 114.9(4) . . ?
C74 C73 C72 118.9(4) . . ?
C75 C74 C73 120.5(4) . . ?
C75 C74 C65 119.5(4) . . ?
C73 C74 C65 119.9(4) . . ?
O8 C75 C74 126.0(4) . . ?
O8 C75 C76 114.2(4) . . ?
C74 C75 C76 119.8(4) . . ?
C81 C76 C77 119.7(4) . . ?
C81 C76 C75 120.4(4) . . ?
C77 C76 C75 119.8(4) . . ?
C78 C77 C76 120.0(5) . . ?
C78 C77 H77 120.0 . . ?
C76 C77 H77 120.0 . . ?
C79 C78 C77 120.5(5) . . ?
C79 C78 H78 119.7 . . ?
C77 C78 H78 119.7 . . ?
C80 C79 C78 119.8(5) . . ?
C80 C79 H79 120.1 . . ?
C78 C79 H79 120.1 . . ?
C79 C80 C81 121.0(5) . . ?
C79 C80 H80 119.5 . . ?
C81 C80 H80 119.5 . . ?
C76 C81 C80 118.9(4) . . ?
C76 C81 C64 120.7(4) . . ?
C80 C81 C64 120.4(4) . . ?
N3 C82 C83 123.0(4) . . ?
N3 C82 H82 118.5 . . ?
C83 C82 H82 118.5 . . ?
C82 C83 C84 121.1(5) . . ?
C82 C83 H83 119.5 . . ?
C84 C83 H83 119.5 . . ?
C85 C84 C83 115.4(4) . . ?
C85 C84 C87 122.9(4) . . ?
C83 C84 C87 121.6(4) . . ?
C86 C85 C84 120.4(4) . . ?
C86 C85 H85 119.8 . . ?
C84 C85 H85 119.8 . . ?
N3 C86 C85 122.8(5) . . ?
N3 C86 H86 118.6 . . ?
C85 C86 H86 118.6 . . ?
C99 C87 C88 118.8(4) . . ?
C99 C87 C84 120.1(4) . . ?
C88 C87 C84 121.1(4) . . ?
C89 C88 C87 119.8(4) . . ?
C89 C88 H88 120.1 . . ?
C87 C88 H88 120.1 . . ?
C88 C89 C97 120.4(4) . . ?
C88 C89 C90 128.7(4) . . ?
C97 C89 C90 110.9(4) . . ?
C91 C90 C105 111.5(4) . . ?
C91 C90 C89 101.1(4) . . ?
C105 C90 C89 111.5(4) . . ?
C91 C90 C106 110.5(4) . . ?
C105 C90 C106 110.3(4) . . ?
C89 C90 C106 111.7(4) . . ?
C92 C91 C96 120.2(4) . . ?
C92 C91 C90 129.2(4) . . ?
C96 C91 C90 110.6(4) . . ?
C91 C92 C93 119.9(4) . . ?
C91 C92 H92 120.0 . . ?
C93 C92 H92 120.0 . . ?
C92 C93 C94 119.3(4) . . ?
C92 C93 C102 120.8(4) . . ?
C94 C93 C102 119.8(5) . . ?
C95 C94 C93 121.4(5) . . ?
C95 C94 H94 119.3 . . ?
C93 C94 H94 119.3 . . ?
C96 C95 C94 118.3(5) . . ?
C96 C95 H95 120.9 . . ?
C94 C95 H95 120.9 . . ?
C95 C96 C91 120.8(4) . . ?
C95 C96 C97 130.2(4) . . ?
C91 C96 C97 108.9(4) . . ?
C98 C97 C89 120.9(4) . . ?
C98 C97 C96 130.7(5) . . ?
C89 C97 C96 108.5(4) . . ?
C99 C98 C97 118.4(5) . . ?
C99 C98 H98 120.8 . . ?
C97 C98 H98 120.8 . . ?
C98 C99 C87 121.8(4) . . ?
C98 C99 H99 119.1 . . ?
C87 C99 H99 119.1 . . ?
N4 C100 C101 122.4(4) . . ?
N4 C100 H100 118.8 . . ?
C101 C100 H100 118.8 . . ?
C100 C101 C102 120.4(5) . . ?
C100 C101 H101 119.8 . . ?
C102 C101 H101 119.8 . . ?
C101 C102 C103 116.8(4) . . ?
C101 C102 C93 122.7(5) . . ?
C103 C102 C93 120.5(4) . . ?
C104 C103 C102 120.0(5) . . ?
C104 C103 H103 120.0 . . ?
C102 C103 H103 120.0 . . ?
N4 C104 C103 122.3(5) . . ?
N4 C104 H104 118.9 . . ?
C103 C104 H104 118.9 . . ?
C90 C105 H10A 109.5 . . ?
C90 C105 H10B 109.5 . . ?
H10A C105 H10B 109.5 . . ?
C90 C105 H10C 109.5 . . ?
H10A C105 H10C 109.5 . . ?
H10B C105 H10C 109.5 . . ?
C90 C106 H10D 109.5 . . ?
C90 C106 H10E 109.5 . . ?
H10D C106 H10E 109.5 . . ?
C90 C106 H10F 109.5 . . ?
H10D C106 H10F 109.5 . . ?
H10E C106 H10F 109.5 . . ?
C111 C107 C108 109.1(5) . . ?
C111 C107 C112 125.5(5) . . ?
C108 C107 C112 125.5(6) . . ?
C111 C107 Rh3 71.5(3) . . ?
C108 C107 Rh3 69.8(3) . . ?
C112 C107 Rh3 124.3(4) . . ?
C107 C108 C113 124.8(6) . . ?
C107 C108 C109 102.5(5) . . ?
C113 C108 C109 132.6(6) . . ?
C107 C108 Rh3 70.3(3) . . ?
C113 C108 Rh3 125.7(5) . . ?
C109 C108 Rh3 69.6(3) . . ?
C110 C109 C108 110.5(5) . . ?
C110 C109 C114 128.7(7) . . ?
C108 C109 C114 120.8(7) . . ?
C110 C109 Rh3 72.4(3) . . ?
C108 C109 Rh3 69.3(3) . . ?
C114 C109 Rh3 126.1(4) . . ?
C109 C110 C111 109.3(6) . . ?
C109 C110 C115 126.1(6) . . ?
C111 C110 C115 124.5(7) . . ?
C109 C110 Rh3 70.6(3) . . ?
C111 C110 Rh3 71.2(3) . . ?
C115 C110 Rh3 123.1(4) . . ?
C110 C111 C107 108.6(6) . . ?
C110 C111 C116 124.6(6) . . ?
C107 C111 C116 126.8(6) . . ?
C110 C111 Rh3 71.0(3) . . ?
C107 C111 Rh3 69.6(3) . . ?
C116 C111 Rh3 125.3(4) . . ?
C107 C112 H11A 109.5 . . ?
C107 C112 H11B 109.5 . . ?
H11A C112 H11B 109.5 . . ?
C107 C112 H11C 109.5 . . ?
H11A C112 H11C 109.5 . . ?
H11B C112 H11C 109.5 . . ?
C108 C113 H11D 109.5 . . ?
C108 C113 H11E 109.5 . . ?
H11D C113 H11E 109.5 . . ?
C108 C113 H11F 109.5 . . ?
H11D C113 H11F 109.5 . . ?
H11E C113 H11F 109.5 . . ?
C109 C114 H11G 109.5 . . ?
C109 C114 H11H 109.5 . . ?
H11G C114 H11H 109.5 . . ?
C109 C114 H11I 109.5 . . ?
H11G C114 H11I 109.5 . . ?
H11H C114 H11I 109.5 . . ?
C110 C115 H11J 109.5 . . ?
C110 C115 H11K 109.5 . . ?
H11J C115 H11K 109.5 . . ?
C110 C115 H11L 109.5 . . ?
H11J C115 H11L 109.5 . . ?
H11K C115 H11L 109.5 . . ?
C111 C116 H11M 109.5 . . ?
C111 C116 H11N 109.5 . . ?
H11M C116 H11N 109.5 . . ?
C111 C116 H11O 109.5 . . ?
H11M C116 H11O 109.5 . . ?
H11N C116 H11O 109.5 . . ?
C118 C117 C121 108.0(5) . . ?
C118 C117 C122 125.7(6) . . ?
C121 C117 C122 126.1(6) . . ?
C118 C117 Rh4 71.5(3) . . ?
C121 C117 Rh4 71.6(3) . . ?
C122 C117 Rh4 126.8(4) . . ?
C119 C118 C117 107.7(5) . . ?
C119 C118 C123 125.7(6) . . ?
C117 C118 C123 126.6(6) . . ?
C119 C118 Rh4 70.4(3) . . ?
C117 C118 Rh4 69.5(3) . . ?
C123 C118 Rh4 126.8(4) . . ?
C118 C119 C120 108.3(5) . . ?
C118 C119 C124 127.9(6) . . ?
C120 C119 C124 123.8(6) . . ?
C118 C119 Rh4 71.0(3) . . ?
C120 C119 Rh4 70.5(3) . . ?
C124 C119 Rh4 123.9(4) . . ?
C121 C120 C119 107.7(5) . . ?
C121 C120 C125 126.1(6) . . ?
C119 C120 C125 126.2(6) . . ?
C121 C120 Rh4 71.0(3) . . ?
C119 C120 Rh4 70.4(3) . . ?
C125 C120 Rh4 125.5(4) . . ?
C120 C121 C117 108.2(5) . . ?
C120 C121 C126 127.2(6) . . ?
C117 C121 C126 124.5(6) . . ?
C120 C121 Rh4 70.4(3) . . ?
C117 C121 Rh4 69.4(3) . . ?
C126 C121 Rh4 123.7(4) . . ?
C117 C122 H12A 109.5 . . ?
C117 C122 H12B 109.5 . . ?
H12A C122 H12B 109.5 . . ?
C117 C122 H12C 109.5 . . ?
H12A C122 H12C 109.5 . . ?
H12B C122 H12C 109.5 . . ?
C118 C123 H12D 109.5 . . ?
C118 C123 H12E 109.5 . . ?
H12D C123 H12E 109.5 . . ?
C118 C123 H12F 109.5 . . ?
H12D C123 H12F 109.5 . . ?
H12E C123 H12F 109.5 . . ?
C119 C124 H12G 109.5 . . ?
C119 C124 H12H 109.5 . . ?
H12G C124 H12H 109.5 . . ?
C119 C124 H12I 109.5 . . ?
H12G C124 H12I 109.5 . . ?
H12H C124 H12I 109.5 . . ?
C120 C125 H12J 109.5 . . ?
C120 C125 H12K 109.5 . . ?
H12J C125 H12K 109.5 . . ?
C120 C125 H12L 109.5 . . ?
H12J C125 H12L 109.5 . . ?
H12K C125 H12L 109.5 . . ?
C121 C126 H12M 109.5 . . ?
C121 C126 H12N 109.5 . . ?
H12M C126 H12N 109.5 . . ?
C121 C126 H12O 109.5 . . ?
H12M C126 H12O 109.5 . . ?
H12N C126 H12O 109.5 . . ?
F1 C127 F2 113.8(6) . . ?
F1 C127 F3 101.6(6) . . ?
F2 C127 F3 100.5(7) . . ?
F1 C127 S1 115.8(5) . . ?
F2 C127 S1 113.8(4) . . ?
F3 C127 S1 109.3(5) . . ?
F5 C128 F6 109.1(8) . . ?
F5 C128 F4 105.7(7) . . ?
F6 C128 F4 107.2(6) . . ?
F5 C128 S2 111.9(5) . . ?
F6 C128 S2 111.2(6) . . ?
F4 C128 S2 111.5(6) . . ?
O17 S3 O15 116.9(14) . . ?
O17 S3 O16 116.4(9) . . ?
O15 S3 O16 111.5(13) . . ?
O17 S3 C129 107.7(9) . . ?
O15 S3 C129 100.9(9) . . ?
O16 S3 C129 100.7(11) . . ?
F8 C129 F9 98.5(16) . . ?
F8 C129 F7 118.9(19) . . ?
F9 C129 F7 101.5(17) . . ?
F8 C129 S3 119.0(14) . . ?
F9 C129 S3 107.9(14) . . ?
F7 C129 S3 108.3(10) . . ?
O16' S3' O17' 120.3(19) . . ?
O16' S3' O15' 112.0(18) . . ?
O17' S3' O15' 118(2) . . ?
O16' S3' C229 93.8(16) . . ?
O17' S3' C229 102.9(19) . . ?
O15' S3' C229 105(2) . . ?
F8' C229 F9' 105(2) . . ?
F8' C229 F7' 104(2) . . ?
F9' C229 F7' 107(2) . . ?
F8' C229 S3' 108(3) . . ?
F9' C229 S3' 115(3) . . ?
F7' C229 S3' 117(2) . . ?
O18 S4 O20 104.5(7) . . ?
O18 S4 O19 120.6(6) . . ?
O20 S4 O19 114.4(8) . . ?
O18 S4 C130 97.1(6) . . ?
O20 S4 C130 109.4(6) . . ?
O19 S4 C130 109.2(7) . . ?
O18 S4 O19 139.4(6) . 2_777 ?
O20 S4 O19 48.7(6) . 2_777 ?
O19 S4 O19 66.5(7) . 2_777 ?
C130 S4 O19 119.1(6) . 2_777 ?
S4 O19 O20 152.8(10) . 2_777 ?
S4 O19 S4 113.5(7) . 2_777 ?
O20 O19 S4 40.6(5) 2_777 2_777 ?
S4 O20 O19 90.7(8) . 2_777 ?
F11 C130 F10 107.2(11) . . ?
F11 C130 F12 102.9(11) . . ?
F10 C130 F12 99.4(12) . . ?
F11 C130 S4 119.0(9) . . ?
F10 C130 S4 116.7(10) . . ?
F12 C130 S4 108.9(8) . . ?
C132 C131 H13A 109.5 . . ?
C132 C131 H13B 109.5 . . ?
H13A C131 H13B 109.5 . . ?
C132 C131 H13C 109.5 . . ?
H13A C131 H13C 109.5 . . ?
H13B C131 H13C 109.5 . . ?
O21 C132 C131 99.8(9) . . ?
O21 C132 H13D 111.8 . . ?
C131 C132 H13D 111.8 . . ?
O21 C132 H13E 111.8 . . ?
C131 C132 H13E 111.8 . . ?
H13D C132 H13E 109.5 . . ?
C134 C133 O21 98.3(12) . . ?
C134 C133 H13F 112.1 . . ?
O21 C133 H13F 112.1 . . ?
C134 C133 H13G 112.1 . . ?
O21 C133 H13G 112.1 . . ?
H13F C133 H13G 109.8 . . ?
C133 C134 H13H 109.5 . . ?
C133 C134 H13I 109.5 . . ?
H13H C134 H13I 109.5 . . ?
C133 C134 H13J 109.5 . . ?
H13H C134 H13J 109.5 . . ?
H13I C134 H13J 109.5 . . ?
C132 O21 C133 110.1(9) . . ?
N5 C135 C136 179.0(17) . . ?
C135 C136 H13K 109.5 . . ?
C135 C136 H13L 109.5 . . ?
H13K C136 H13L 109.5 . . ?
C135 C136 H13M 109.5 . . ?
H13K C136 H13M 109.5 . . ?
H13L C136 H13M 109.5 . . ?
O22 C137 H13N 109.5 . . ?
O22 C137 H13O 109.5 . . ?
H13N C137 H13O 109.5 . . ?
O22 C137 H13P 109.5 . . ?
H13N C137 H13P 109.5 . . ?
H13O C137 H13P 109.5 . . ?
C137 O22 H22 101(7) . . ?

loop_
_geom_bond_atom_site_label_1
_geom_bond_atom_site_label_2
_geom_bond_distance
_geom_bond_site_symmetry_2
_geom_bond_publ_flag
Rh1 O2 2.054(3) . ?
Rh1 O1 2.057(3) . ?
Rh1 C46 2.130(4) . ?
Rh1 C48 2.138(4) . ?
Rh1 C45 2.139(4) . ?
Rh1 C44 2.139(5) . ?
Rh1 N1 2.140(3) . ?
Rh1 C47 2.145(4) . ?
Rh2 O4 2.054(3) . ?
Rh2 O3 2.062(3) . ?
Rh2 C54 2.118(4) . ?
Rh2 N2 2.129(3) 2_677 ?
Rh2 C57 2.133(5) . ?
Rh2 C55 2.140(4) . ?
Rh2 C56 2.146(5) . ?
Rh2 C58 2.147(4) . ?
Rh3 O5 2.050(3) . ?
Rh3 O6 2.062(3) . ?
Rh3 C108 2.123(5) . ?
Rh3 C109 2.128(5) . ?
Rh3 C107 2.129(5) . ?
Rh3 N3 2.137(4) . ?
Rh3 C110 2.150(6) . ?
Rh3 C111 2.154(5) . ?
Rh4 O8 2.054(3) . ?
Rh4 O7 2.065(3) . ?
Rh4 C117 2.118(5) . ?
Rh4 N4 2.125(4) 2_666 ?
Rh4 C119 2.137(5) . ?
Rh4 C120 2.138(5) . ?
Rh4 C118 2.145(5) . ?
Rh4 C121 2.146(5) . ?
N1 C19 1.344(5) . ?
N1 C23 1.347(6) . ?
N2 C41 1.334(5) . ?
N2 C37 1.347(5) . ?
N3 C82 1.322(7) . ?
N3 C86 1.349(6) . ?
N4 C100 1.343(6) . ?
N4 C104 1.344(6) . ?
O1 C1 1.282(5) . ?
O2 C3 1.285(5) . ?
O3 C10 1.270(5) . ?
O4 C12 1.274(5) . ?
O5 C64 1.269(5) . ?
O6 C66 1.274(5) . ?
O7 C73 1.269(5) . ?
O8 C75 1.281(5) . ?
O9 S1 1.446(5) . ?
O10 S1 1.422(5) . ?
O11 S1 1.390(5) . ?
O12 S2 1.423(5) . ?
O13 S2 1.424(5) . ?
O14 S2 1.429(5) . ?
S1 C127 1.795(6) . ?
S2 C128 1.827(8) . ?
F1 C127 1.277(8) . ?
F2 C127 1.282(7) . ?
F3 C127 1.358(9) . ?
F4 C128 1.332(9) . ?
F5 C128 1.316(9) . ?
F6 C128 1.322(8) . ?
C1 C2 1.427(6) . ?
C1 C18 1.459(6) . ?
C2 C3 1.417(6) . ?
C2 C11 1.479(6) . ?
C3 C4 1.470(6) . ?
C4 C9 1.387(6) . ?
C4 C5 1.413(6) . ?
C5 C6 1.388(7) . ?
C5 H5 0.9500 . ?
C6 C7 1.381(7) . ?
C6 H6 0.9500 . ?
C7 C8 1.361(7) . ?
C7 H7 0.9500 . ?
C8 C9 1.402(6) . ?
C8 H8 0.9500 . ?
C9 C10 1.463(6) . ?
C10 C11 1.432(5) . ?
C11 C12 1.413(6) . ?
C12 C13 1.467(6) . ?
C13 C18 1.401(6) . ?
C13 C14 1.406(7) . ?
C14 C15 1.384(7) . ?
C14 H14 0.9500 . ?
C15 C16 1.392(8) . ?
C15 H15 0.9500 . ?
C16 C17 1.380(7) . ?
C16 H16 0.9500 . ?
C17 C18 1.414(6) . ?
C17 H17 0.9500 . ?
C19 C20 1.375(6) . ?
C19 H19 0.9500 . ?
C20 C21 1.399(6) . ?
C20 H20 0.9500 . ?
C21 C22 1.399(6) . ?
C21 C24 1.471(6) . ?
C22 C23 1.373(6) . ?
C22 H22A 0.9500 . ?
C23 H23 0.9500 . ?
C24 C36 1.402(6) . ?
C24 C25 1.403(6) . ?
C25 C26 1.380(5) . ?
C25 H25 0.9500 . ?
C26 C34 1.402(6) . ?
C26 C27 1.524(5) . ?
C27 C28 1.519(5) . ?
C27 C43 1.539(6) . ?
C27 C42 1.542(5) . ?
C28 C29 1.382(6) . ?
C28 C33 1.399(6) . ?
C29 C30 1.397(5) . ?
C29 H29 0.9500 . ?
C30 C31 1.399(6) . ?
C30 C39 1.483(5) . ?
C31 C32 1.381(6) . ?
C31 H31 0.9500 . ?
C32 C33 1.396(6) . ?
C32 H32 0.9500 . ?
C33 C34 1.457(5) . ?
C34 C35 1.393(6) . ?
C35 C36 1.384(6) . ?
C35 H35 0.9500 . ?
C36 H36 0.9500 . ?
C37 C38 1.374(6) . ?
C37 H37 0.9500 . ?
C38 C39 1.392(6) . ?
C38 H38 0.9500 . ?
C39 C40 1.399(5) . ?
C40 C41 1.383(6) . ?
C40 H40 0.9500 . ?
C41 H41 0.9500 . ?
C42 H42A 0.9800 . ?
C42 H42B 0.9800 . ?
C42 H42C 0.9800 . ?
C43 H43A 0.9800 . ?
C43 H43B 0.9800 . ?
C43 H43C 0.9800 . ?
C44 C45 1.431(6) . ?
C44 C48 1.432(7) . ?
C44 C49 1.496(8) . ?
C45 C46 1.435(7) . ?
C45 C50 1.493(7) . ?
C46 C47 1.450(7) . ?
C46 C51 1.503(7) . ?
C47 C48 1.401(7) . ?
C47 C52 1.497(8) . ?
C48 C53 1.507(7) . ?
C49 H49A 0.9800 . ?
C49 H49B 0.9800 . ?
C49 H49C 0.9800 . ?
C50 H50A 0.9800 . ?
C50 H50B 0.9800 . ?
C50 H50C 0.9800 . ?
C51 H51A 0.9800 . ?
C51 H51B 0.9800 . ?
C51 H51C 0.9800 . ?
C52 H52A 0.9800 . ?
C52 H52B 0.9800 . ?
C52 H52C 0.9800 . ?
C53 H53A 0.9800 . ?
C53 H53B 0.9800 . ?
C53 H53C 0.9800 . ?
C54 C58 1.430(6) . ?
C54 C55 1.438(7) . ?
C54 C59 1.507(6) . ?
C55 C56 1.446(7) . ?
C55 C60 1.486(7) . ?
C56 C57 1.448(7) . ?
C56 C61 1.495(7) . ?
C57 C58 1.418(7) . ?
C57 C62 1.502(7) . ?
C58 C63 1.489(7) . ?
C59 H59A 0.9800 . ?
C59 H59B 0.9800 . ?
C59 H59C 0.9800 . ?
C60 H60A 0.9800 . ?
C60 H60B 0.9800 . ?
C60 H60C 0.9800 . ?
C61 H61A 0.9800 . ?
C61 H61B 0.9800 . ?
C61 H61C 0.9800 . ?
C62 H62A 0.9800 . ?
C62 H62B 0.9800 . ?
C62 H62C 0.9800 . ?
C63 H63A 0.9800 . ?
C63 H63B 0.9800 . ?
C63 H63C 0.9800 . ?
C64 C65 1.427(6) . ?
C64 C81 1.456(6) . ?
C65 C66 1.426(6) . ?
C65 C74 1.472(6) . ?
C66 C67 1.475(6) . ?
C67 C72 1.386(6) . ?
C67 C68 1.406(6) . ?
C68 C69 1.378(7) . ?
C68 H68 0.9500 . ?
C69 C70 1.390(7) . ?
C69 H69 0.9500 . ?
C70 C71 1.364(7) . ?
C70 H70 0.9500 . ?
C71 C72 1.411(6) . ?
C71 H71 0.9500 . ?
C72 C73 1.472(6) . ?
C73 C74 1.435(6) . ?
C74 C75 1.417(6) . ?
C75 C76 1.463(6) . ?
C76 C81 1.399(6) . ?
C76 C77 1.400(6) . ?
C77 C78 1.386(7) . ?
C77 H77 0.9500 . ?
C78 C79 1.384(8) . ?
C78 H78 0.9500 . ?
C79 C80 1.376(7) . ?
C79 H79 0.9500 . ?
C80 C81 1.401(6) . ?
C80 H80 0.9500 . ?
C82 C83 1.358(7) . ?
C82 H82 0.9500 . ?
C83 C84 1.396(6) . ?
C83 H83 0.9500 . ?
C84 C85 1.388(7) . ?
C84 C87 1.480(6) . ?
C85 C86 1.366(7) . ?
C85 H85 0.9500 . ?
C86 H86 0.9500 . ?
C87 C99 1.392(7) . ?
C87 C88 1.411(6) . ?
C88 C89 1.372(6) . ?
C88 H88 0.9500 . ?
C89 C97 1.393(7) . ?
C89 C90 1.532(6) . ?
C90 C91 1.522(7) . ?
C90 C105 1.524(7) . ?
C90 C106 1.543(7) . ?
C91 C92 1.385(6) . ?
C91 C96 1.399(6) . ?
C92 C93 1.391(7) . ?
C92 H92 0.9500 . ?
C93 C94 1.399(7) . ?
C93 C102 1.476(6) . ?
C94 C95 1.393(7) . ?
C94 H94 0.9500 . ?
C95 C96 1.391(7) . ?
C95 H95 0.9500 . ?
C96 C97 1.462(6) . ?
C97 C98 1.391(6) . ?
C98 C99 1.382(7) . ?
C98 H98 0.9500 . ?
C99 H99 0.9500 . ?
C100 C101 1.379(6) . ?
C100 H100 0.9500 . ?
C101 C102 1.389(7) . ?
C101 H101 0.9500 . ?
C102 C103 1.400(7) . ?
C103 C104 1.384(7) . ?
C103 H103 0.9500 . ?
C104 H104 0.9500 . ?
C105 H10A 0.9800 . ?
C105 H10B 0.9800 . ?
C105 H10C 0.9800 . ?
C106 H10D 0.9800 . ?
C106 H10E 0.9800 . ?
C106 H10F 0.9800 . ?
C107 C111 1.426(8) . ?
C107 C108 1.452(7) . ?
C107 C112 1.503(7) . ?
C108 C113 1.462(10) . ?
C108 C109 1.494(9) . ?
C109 C110 1.359(9) . ?
C109 C114 1.496(8) . ?
C110 C111 1.394(8) . ?
C110 C115 1.512(10) . ?
C111 C116 1.505(9) . ?
C112 H11A 0.9800 . ?
C112 H11B 0.9800 . ?
C112 H11C 0.9800 . ?
C113 H11D 0.9800 . ?
C113 H11E 0.9800 . ?
C113 H11F 0.9800 . ?
C114 H11G 0.9800 . ?
C114 H11H 0.9800 . ?
C114 H11I 0.9800 . ?
C115 H11J 0.9800 . ?
C115 H11K 0.9800 . ?
C115 H11L 0.9800 . ?
C116 H11M 0.9800 . ?
C116 H11N 0.9800 . ?
C116 H11O 0.9800 . ?
C117 C118 1.423(8) . ?
C117 C121 1.424(8) . ?
C117 C122 1.497(9) . ?
C118 C119 1.418(9) . ?
C118 C123 1.495(8) . ?
C119 C120 1.428(8) . ?
C119 C124 1.513(9) . ?
C120 C121 1.415(8) . ?
C120 C125 1.503(8) . ?
C121 C126 1.495(8) . ?
C122 H12A 0.9800 . ?
C122 H12B 0.9800 . ?
C122 H12C 0.9800 . ?
C123 H12D 0.9800 . ?
C123 H12E 0.9800 . ?
C123 H12F 0.9800 . ?
C124 H12G 0.9800 . ?
C124 H12H 0.9800 . ?
C124 H12I 0.9800 . ?
C125 H12J 0.9800 . ?
C125 H12K 0.9800 . ?
C125 H12L 0.9800 . ?
C126 H12M 0.9800 . ?
C126 H12N 0.9800 . ?
C126 H12O 0.9800 . ?
S3 O17 1.453(13) . ?
S3 O15 1.462(19) . ?
S3 O16 1.475(16) . ?
S3 C129 1.838(14) . ?
C129 F8 1.23(2) . ?
C129 F9 1.32(3) . ?
C129 F7 1.368(15) . ?
S3' O16' 1.400(15) . ?
S3' O17' 1.410(17) . ?
S3' O15' 1.436(17) . ?
S3' C229 1.812(18) . ?
C229 F8' 1.308(19) . ?
C229 F9' 1.329(19) . ?
C229 F7' 1.343(19) . ?
S4 O18 1.391(5) . ?
S4 O20 1.399(11) . ?
S4 O19 1.422(9) . ?
S4 C130 1.603(12) . ?
S4 O19 2.149(13) 2_777 ?
O19 O20 1.614(15) 2_777 ?
C130 F11 1.336(11) . ?
C130 F10 1.366(13) . ?
C130 F12 1.422(11) . ?
C131 C132 1.474(13) . ?
C131 H13A 0.9800 . ?
C131 H13B 0.9800 . ?
C131 H13C 0.9800 . ?
C132 O21 1.437(11) . ?
C132 H13D 0.9900 . ?
C132 H13E 0.9900 . ?
C133 C134 1.454(14) . ?
C133 O21 1.521(11) . ?
C133 H13F 0.9900 . ?
C133 H13G 0.9900 . ?
C134 H13H 0.9800 . ?
C134 H13I 0.9800 . ?
C134 H13J 0.9800 . ?
C135 N5 1.103(13) . ?
C135 C136 1.423(15) . ?
C136 H13K 0.9800 . ?
C136 H13L 0.9800 . ?
C136 H13M 0.9800 . ?
C137 O22 1.391(9) . ?
C137 H13N 0.9800 . ?
C137 H13O 0.9800 . ?
C137 H13P 0.9800 . ?
O22 H22 0.93(5) . ?

loop_
_geom_hbond_atom_site_label_D
_geom_hbond_atom_site_label_H
_geom_hbond_atom_site_label_A
_geom_hbond_distance_DH
_geom_hbond_distance_HA
_geom_hbond_distance_DA
_geom_hbond_angle_DHA
_geom_hbond_site_symmetry_A
O22 H22 O17' 0.93(5) 2.14(7) 3.01(3) 157(10) .
O22 H22 O17 0.93(5) 1.83(6) 2.703(14) 156(10) .

loop_
_geom_torsion_atom_site_label_1
_geom_torsion_atom_site_label_2
_geom_torsion_atom_site_label_3
_geom_torsion_atom_site_label_4
_geom_torsion
_geom_torsion_site_symmetry_1
_geom_torsion_site_symmetry_2
_geom_torsion_site_symmetry_3
_geom_torsion_site_symmetry_4
_geom_torsion_publ_flag
Rh1 O1 C1 C2 -22.1(6) . . . . ?
Rh1 O1 C1 C18 158.8(3) . . . . ?
O1 C1 C2 C3 5.7(6) . . . . ?
C18 C1 C2 C3 -175.3(4) . . . . ?
O1 C1 C2 C11 -171.8(4) . . . . ?
C18 C1 C2 C11 7.3(6) . . . . ?
Rh1 O2 C3 C2 -6.5(6) . . . . ?
Rh1 O2 C3 C4 174.0(3) . . . . ?
C1 C2 C3 O2 9.4(6) . . . . ?
C11 C2 C3 O2 -173.1(4) . . . . ?
C1 C2 C3 C4 -171.1(4) . . . . ?
C11 C2 C3 C4 6.4(6) . . . . ?
O2 C3 C4 C9 177.4(4) . . . . ?
C2 C3 C4 C9 -2.1(6) . . . . ?
O2 C3 C4 C5 -3.3(6) . . . . ?
C2 C3 C4 C5 177.1(4) . . . . ?
C9 C4 C5 C6 1.4(7) . . . . ?
C3 C4 C5 C6 -177.9(4) . . . . ?
C4 C5 C6 C7 -0.5(8) . . . . ?
C5 C6 C7 C8 -0.5(8) . . . . ?
C6 C7 C8 C9 0.5(8) . . . . ?
C5 C4 C9 C8 -1.3(6) . . . . ?
C3 C4 C9 C8 177.9(4) . . . . ?
C5 C4 C9 C10 178.4(4) . . . . ?
C3 C4 C9 C10 -2.4(6) . . . . ?
C7 C8 C9 C4 0.4(7) . . . . ?
C7 C8 C9 C10 -179.3(4) . . . . ?
Rh2 O3 C10 C11 8.6(6) . . . . ?
Rh2 O3 C10 C9 -170.7(3) . . . . ?
C4 C9 C10 O3 -178.2(4) . . . . ?
C8 C9 C10 O3 1.5(6) . . . . ?
C4 C9 C10 C11 2.5(6) . . . . ?
C8 C9 C10 C11 -177.8(4) . . . . ?
O3 C10 C11 C12 2.5(6) . . . . ?
C9 C10 C11 C12 -178.3(4) . . . . ?
O3 C10 C11 C2 -177.4(4) . . . . ?
C9 C10 C11 C2 1.8(6) . . . . ?
C3 C2 C11 C12 173.9(4) . . . . ?
C1 C2 C11 C12 -8.6(6) . . . . ?
C3 C2 C11 C10 -6.3(6) . . . . ?
C1 C2 C11 C10 171.2(3) . . . . ?
Rh2 O4 C12 C11 -24.3(6) . . . . ?
Rh2 O4 C12 C13 156.9(3) . . . . ?
C10 C11 C12 O4 5.9(6) . . . . ?
C2 C11 C12 O4 -174.2(4) . . . . ?
C10 C11 C12 C13 -175.4(4) . . . . ?
C2 C11 C12 C13 4.4(6) . . . . ?
O4 C12 C13 C18 179.9(4) . . . . ?
C11 C12 C13 C18 1.0(6) . . . . ?
O4 C12 C13 C14 -0.3(6) . . . . ?
C11 C12 C13 C14 -179.1(4) . . . . ?
C18 C13 C14 C15 -0.4(8) . . . . ?
C12 C13 C14 C15 179.8(5) . . . . ?
C13 C14 C15 C16 0.1(10) . . . . ?
C14 C15 C16 C17 0.1(10) . . . . ?
C15 C16 C17 C18 0.0(9) . . . . ?
C14 C13 C18 C17 0.5(7) . . . . ?
C12 C13 C18 C17 -179.6(4) . . . . ?
C14 C13 C18 C1 177.8(4) . . . . ?
C12 C13 C18 C1 -2.4(6) . . . . ?
C16 C17 C18 C13 -0.3(7) . . . . ?
C16 C17 C18 C1 -177.6(5) . . . . ?
O1 C1 C18 C13 177.3(4) . . . . ?
C2 C1 C18 C13 -1.9(6) . . . . ?
O1 C1 C18 C17 -5.5(6) . . . . ?
C2 C1 C18 C17 175.3(4) . . . . ?
C23 N1 C19 C20 0.8(7) . . . . ?
Rh1 N1 C19 C20 -175.6(3) . . . . ?
N1 C19 C20 C21 -0.5(7) . . . . ?
C19 C20 C21 C22 -0.7(7) . . . . ?
C19 C20 C21 C24 179.3(4) . . . . ?
C20 C21 C22 C23 1.7(7) . . . . ?
C24 C21 C22 C23 -178.3(4) . . . . ?
C19 N1 C23 C22 0.2(7) . . . . ?
Rh1 N1 C23 C22 176.7(4) . . . . ?
C21 C22 C23 N1 -1.5(8) . . . . ?
C20 C21 C24 C36 -150.0(4) . . . . ?
C22 C21 C24 C36 30.0(6) . . . . ?
C20 C21 C24 C25 30.4(6) . . . . ?
C22 C21 C24 C25 -149.6(4) . . . . ?
C36 C24 C25 C26 -1.4(6) . . . . ?
C21 C24 C25 C26 178.2(4) . . . . ?
C24 C25 C26 C34 0.9(6) . . . . ?
C24 C25 C26 C27 -178.3(4) . . . . ?
C25 C26 C27 C28 177.4(4) . . . . ?
C34 C26 C27 C28 -1.9(4) . . . . ?
C25 C26 C27 C43 57.9(5) . . . . ?
C34 C26 C27 C43 -121.4(4) . . . . ?
C25 C26 C27 C42 -64.5(5) . . . . ?
C34 C26 C27 C42 116.2(4) . . . . ?
C26 C27 C28 C29 -179.4(4) . . . . ?
C43 C27 C28 C29 -60.8(5) . . . . ?
C42 C27 C28 C29 63.0(5) . . . . ?
C26 C27 C28 C33 2.2(4) . . . . ?
C43 C27 C28 C33 120.8(4) . . . . ?
C42 C27 C28 C33 -115.4(4) . . . . ?
C33 C28 C29 C30 -0.6(6) . . . . ?
C27 C28 C29 C30 -178.9(4) . . . . ?
C28 C29 C30 C31 0.0(6) . . . . ?
C28 C29 C30 C39 178.5(4) . . . . ?
C29 C30 C31 C32 1.1(6) . . . . ?
C39 C30 C31 C32 -177.4(4) . . . . ?
C30 C31 C32 C33 -1.6(6) . . . . ?
C31 C32 C33 C28 1.0(6) . . . . ?
C31 C32 C33 C34 -178.5(4) . . . . ?
C29 C28 C33 C32 0.1(6) . . . . ?
C27 C28 C33 C32 178.7(4) . . . . ?
C29 C28 C33 C34 179.7(4) . . . . ?
C27 C28 C33 C34 -1.7(5) . . . . ?
C25 C26 C34 C35 0.5(6) . . . . ?
C27 C26 C34 C35 179.8(4) . . . . ?
C25 C26 C34 C33 -178.3(4) . . . . ?
C27 C26 C34 C33 1.0(5) . . . . ?
C32 C33 C34 C35 1.4(8) . . . . ?
C28 C33 C34 C35 -178.2(4) . . . . ?
C32 C33 C34 C26 180.0(4) . . . . ?
C28 C33 C34 C26 0.4(5) . . . . ?
C26 C34 C35 C36 -1.3(7) . . . . ?
C33 C34 C35 C36 177.2(4) . . . . ?
C34 C35 C36 C24 0.7(7) . . . . ?
C25 C24 C36 C35 0.6(7) . . . . ?
C21 C24 C36 C35 -179.0(4) . . . . ?
C41 N2 C37 C38 1.0(7) . . . . ?
Rh2 N2 C37 C38 -179.9(3) 2_677 . . . ?
N2 C37 C38 C39 0.2(7) . . . . ?
C37 C38 C39 C40 -1.0(6) . . . . ?
C37 C38 C39 C30 178.4(4) . . . . ?
C29 C30 C39 C38 -26.3(6) . . . . ?
C31 C30 C39 C38 152.2(4) . . . . ?
C29 C30 C39 C40 153.2(4) . . . . ?
C31 C30 C39 C40 -28.4(6) . . . . ?
C38 C39 C40 C41 0.6(6) . . . . ?
C30 C39 C40 C41 -178.9(4) . . . . ?
C37 N2 C41 C40 -1.5(7) . . . . ?
Rh2 N2 C41 C40 179.5(3) 2_677 . . . ?
C39 C40 C41 N2 0.7(7) . . . . ?
C48 C44 C45 C46 -0.3(5) . . . . ?
C49 C44 C45 C46 -179.8(5) . . . . ?
Rh1 C44 C45 C46 60.3(3) . . . . ?
C48 C44 C45 C50 -178.0(4) . . . . ?
C49 C44 C45 C50 2.5(8) . . . . ?
Rh1 C44 C45 C50 -117.4(4) . . . . ?
C48 C44 C45 Rh1 -60.6(3) . . . . ?
C49 C44 C45 Rh1 119.9(5) . . . . ?
C44 C45 C46 C47 1.2(5) . . . . ?
C50 C45 C46 C47 178.8(4) . . . . ?
Rh1 C45 C46 C47 61.8(3) . . . . ?
C44 C45 C46 C51 178.3(4) . . . . ?
C50 C45 C46 C51 -4.0(7) . . . . ?
Rh1 C45 C46 C51 -121.0(5) . . . . ?
C44 C45 C46 Rh1 -60.6(3) . . . . ?
C50 C45 C46 Rh1 117.1(4) . . . . ?
C45 C46 C47 C48 -1.7(5) . . . . ?
C51 C46 C47 C48 -178.8(4) . . . . ?
Rh1 C46 C47 C48 60.1(3) . . . . ?
C45 C46 C47 C52 -178.0(4) . . . . ?
C51 C46 C47 C52 4.8(8) . . . . ?
Rh1 C46 C47 C52 -116.3(5) . . . . ?
C45 C46 C47 Rh1 -61.7(3) . . . . ?
C51 C46 C47 Rh1 121.1(5) . . . . ?
C46 C47 C48 C44 1.5(5) . . . . ?
C52 C47 C48 C44 177.8(4) . . . . ?
Rh1 C47 C48 C44 61.0(3) . . . . ?
C46 C47 C48 C53 177.8(5) . . . . ?
C52 C47 C48 C53 -5.8(8) . . . . ?
Rh1 C47 C48 C53 -122.7(5) . . . . ?
C46 C47 C48 Rh1 -59.5(3) . . . . ?
C52 C47 C48 Rh1 116.9(5) . . . . ?
C45 C44 C48 C47 -0.8(5) . . . . ?
C49 C44 C48 C47 178.7(5) . . . . ?
Rh1 C44 C48 C47 -61.4(3) . . . . ?
C45 C44 C48 C53 -177.2(4) . . . . ?
C49 C44 C48 C53 2.3(8) . . . . ?
Rh1 C44 C48 C53 122.2(5) . . . . ?
C45 C44 C48 Rh1 60.6(3) . . . . ?
C49 C44 C48 Rh1 -119.9(5) . . . . ?
C58 C54 C55 C56 -1.6(5) . . . . ?
C59 C54 C55 C56 178.3(4) . . . . ?
Rh2 C54 C55 C56 60.6(3) . . . . ?
C58 C54 C55 C60 179.8(4) . . . . ?
C59 C54 C55 C60 -0.3(7) . . . . ?
Rh2 C54 C55 C60 -118.0(5) . . . . ?
C58 C54 C55 Rh2 -62.2(3) . . . . ?
C59 C54 C55 Rh2 117.7(5) . . . . ?
C54 C55 C56 C57 0.1(5) . . . . ?
C60 C55 C56 C57 178.7(4) . . . . ?
Rh2 C55 C56 C57 60.0(3) . . . . ?
C54 C55 C56 C61 178.5(5) . . . . ?
C60 C55 C56 C61 -2.9(8) . . . . ?
Rh2 C55 C56 C61 -121.6(5) . . . . ?
C54 C55 C56 Rh2 -59.9(3) . . . . ?
C60 C55 C56 Rh2 118.7(5) . . . . ?
C55 C56 C57 C58 1.4(5) . . . . ?
C61 C56 C57 C58 -177.0(5) . . . . ?
Rh2 C56 C57 C58 61.6(3) . . . . ?
C55 C56 C57 C62 177.3(4) . . . . ?
C61 C56 C57 C62 -1.1(8) . . . . ?
Rh2 C56 C57 C62 -122.5(5) . . . . ?
C55 C56 C57 Rh2 -60.2(3) . . . . ?
C61 C56 C57 Rh2 121.4(5) . . . . ?
C56 C57 C58 C54 -2.4(5) . . . . ?
C62 C57 C58 C54 -178.2(4) . . . . ?
Rh2 C57 C58 C54 58.9(3) . . . . ?
C56 C57 C58 C63 -179.1(4) . . . . ?
C62 C57 C58 C63 5.2(8) . . . . ?
Rh2 C57 C58 C63 -117.8(5) . . . . ?
C56 C57 C58 Rh2 -61.3(3) . . . . ?
C62 C57 C58 Rh2 122.9(5) . . . . ?
C55 C54 C58 C57 2.5(5) . . . . ?
C59 C54 C58 C57 -177.4(4) . . . . ?
Rh2 C54 C58 C57 -59.4(3) . . . . ?
C55 C54 C58 C63 179.2(4) . . . . ?
C59 C54 C58 C63 -0.7(7) . . . . ?
Rh2 C54 C58 C63 117.3(5) . . . . ?
C55 C54 C58 Rh2 61.9(3) . . . . ?
C59 C54 C58 Rh2 -118.0(5) . . . . ?
Rh3 O5 C64 C65 -8.7(6) . . . . ?
Rh3 O5 C64 C81 171.5(3) . . . . ?
O5 C64 C65 C66 1.6(6) . . . . ?
C81 C64 C65 C66 -178.6(3) . . . . ?
O5 C64 C65 C74 -178.8(4) . . . . ?
C81 C64 C65 C74 1.0(5) . . . . ?
Rh3 O6 C66 C65 3.1(6) . . . . ?
Rh3 O6 C66 C67 -177.3(2) . . . . ?
C64 C65 C66 O6 1.2(6) . . . . ?
C74 C65 C66 O6 -178.3(4) . . . . ?
C64 C65 C66 C67 -178.3(3) . . . . ?
C74 C65 C66 C67 2.1(5) . . . . ?
O6 C66 C67 C72 -179.2(3) . . . . ?
C65 C66 C67 C72 0.4(5) . . . . ?
O6 C66 C67 C68 1.2(5) . . . . ?
C65 C66 C67 C68 -179.2(4) . . . . ?
C72 C67 C68 C69 0.4(6) . . . . ?
C66 C67 C68 C69 180.0(4) . . . . ?
C67 C68 C69 C70 -0.3(7) . . . . ?
C68 C69 C70 C71 -0.4(7) . . . . ?
C69 C70 C71 C72 1.1(7) . . . . ?
C68 C67 C72 C71 0.2(6) . . . . ?
C66 C67 C72 C71 -179.4(4) . . . . ?
C68 C67 C72 C73 179.5(4) . . . . ?
C66 C67 C72 C73 -0.1(5) . . . . ?
C70 C71 C72 C67 -0.9(6) . . . . ?
C70 C71 C72 C73 179.8(4) . . . . ?
Rh4 O7 C73 C74 -17.3(6) . . . . ?
Rh4 O7 C73 C72 163.8(2) . . . . ?
C67 C72 C73 O7 176.2(3) . . . . ?
C71 C72 C73 O7 -4.5(5) . . . . ?
C67 C72 C73 C74 -2.8(5) . . . . ?
C71 C72 C73 C74 176.5(3) . . . . ?
O7 C73 C74 C75 6.8(6) . . . . ?
C72 C73 C74 C75 -174.3(3) . . . . ?
O7 C73 C74 C65 -173.6(4) . . . . ?
C72 C73 C74 C65 5.3(5) . . . . ?
C66 C65 C74 C75 174.6(3) . . . . ?
C64 C65 C74 C75 -5.0(5) . . . . ?
C66 C65 C74 C73 -5.0(5) . . . . ?
C64 C65 C74 C73 175.4(3) . . . . ?
Rh4 O8 C75 C74 -8.9(6) . . . . ?
Rh4 O8 C75 C76 172.3(3) . . . . ?
C73 C74 C75 O8 6.7(6) . . . . ?
C65 C74 C75 O8 -172.9(4) . . . . ?
C73 C74 C75 C76 -174.5(3) . . . . ?
C65 C74 C75 C76 5.9(5) . . . . ?
O8 C75 C76 C81 176.0(4) . . . . ?
C74 C75 C76 C81 -2.9(6) . . . . ?
O8 C75 C76 C77 -6.1(6) . . . . ?
C74 C75 C76 C77 174.9(4) . . . . ?
C81 C76 C77 C78 1.4(7) . . . . ?
C75 C76 C77 C78 -176.5(5) . . . . ?
C76 C77 C78 C79 -1.8(9) . . . . ?
C77 C78 C79 C80 1.0(9) . . . . ?
C78 C79 C80 C81 0.2(8) . . . . ?
C77 C76 C81 C80 -0.2(6) . . . . ?
C75 C76 C81 C80 177.7(4) . . . . ?
C77 C76 C81 C64 -179.0(4) . . . . ?
C75 C76 C81 C64 -1.1(6) . . . . ?
C79 C80 C81 C76 -0.6(7) . . . . ?
C79 C80 C81 C64 178.2(4) . . . . ?
O5 C64 C81 C76 -178.1(4) . . . . ?
C65 C64 C81 C76 2.0(6) . . . . ?
O5 C64 C81 C80 3.1(6) . . . . ?
C65 C64 C81 C80 -176.8(4) . . . . ?
C86 N3 C82 C83 -3.1(8) . . . . ?
Rh3 N3 C82 C83 174.6(4) . . . . ?
N3 C82 C83 C84 2.0(8) . . . . ?
C82 C83 C84 C85 -0.4(8) . . . . ?
C82 C83 C84 C87 -178.1(5) . . . . ?
C83 C84 C85 C86 0.0(7) . . . . ?
C87 C84 C85 C86 177.8(4) . . . . ?
C82 N3 C86 C85 2.8(7) . . . . ?
Rh3 N3 C86 C85 -174.9(4) . . . . ?
C84 C85 C86 N3 -1.3(8) . . . . ?
C85 C84 C87 C99 -144.0(5) . . . . ?
C83 C84 C87 C99 33.6(7) . . . . ?
C85 C84 C87 C88 35.8(7) . . . . ?
C83 C84 C87 C88 -146.6(5) . . . . ?
C99 C87 C88 C89 -1.8(7) . . . . ?
C84 C87 C88 C89 178.4(4) . . . . ?
C87 C88 C89 C97 1.8(7) . . . . ?
C87 C88 C89 C90 -178.6(4) . . . . ?
C88 C89 C90 C91 -178.2(4) . . . . ?
C97 C89 C90 C91 1.4(5) . . . . ?
C88 C89 C90 C105 -59.6(6) . . . . ?
C97 C89 C90 C105 120.0(4) . . . . ?
C88 C89 C90 C106 64.3(6) . . . . ?
C97 C89 C90 C106 -116.1(4) . . . . ?
C105 C90 C91 C92 60.2(6) . . . . ?
C89 C90 C91 C92 178.7(5) . . . . ?
C106 C90 C91 C92 -62.8(6) . . . . ?
C105 C90 C91 C96 -120.6(4) . . . . ?
C89 C90 C91 C96 -2.0(5) . . . . ?
C106 C90 C91 C96 116.4(4) . . . . ?
C96 C91 C92 C93 -1.0(7) . . . . ?
C90 C91 C92 C93 178.1(4) . . . . ?
C91 C92 C93 C94 0.6(7) . . . . ?
C91 C92 C93 C102 -179.9(4) . . . . ?
C92 C93 C94 C95 1.0(8) . . . . ?
C102 C93 C94 C95 -178.5(5) . . . . ?
C93 C94 C95 C96 -2.1(8) . . . . ?
C94 C95 C96 C91 1.6(8) . . . . ?
C94 C95 C96 C97 180.0(5) . . . . ?
C92 C91 C96 C95 -0.1(7) . . . . ?
C90 C91 C96 C95 -179.4(4) . . . . ?
C92 C91 C96 C97 -178.7(4) . . . . ?
C90 C91 C96 C97 2.0(5) . . . . ?
C88 C89 C97 C98 -0.6(7) . . . . ?
C90 C89 C97 C98 179.8(4) . . . . ?
C88 C89 C97 C96 179.3(4) . . . . ?
C90 C89 C97 C96 -0.4(5) . . . . ?
C95 C96 C97 C98 0.3(9) . . . . ?
C91 C96 C97 C98 178.9(5) . . . . ?
C95 C96 C97 C89 -179.5(5) . . . . ?
C91 C96 C97 C89 -1.0(5) . . . . ?
C89 C97 C98 C99 -0.6(7) . . . . ?
C96 C97 C98 C99 179.6(5) . . . . ?
C97 C98 C99 C87 0.6(8) . . . . ?
C88 C87 C99 C98 0.6(7) . . . . ?
C84 C87 C99 C98 -179.6(5) . . . . ?
C104 N4 C100 C101 -0.2(7) . . . . ?
Rh4 N4 C100 C101 178.9(3) 2_666 . . . ?
N4 C100 C101 C102 -0.4(7) . . . . ?
C100 C101 C102 C103 1.1(7) . . . . ?
C100 C101 C102 C93 -179.9(4) . . . . ?
C92 C93 C102 C101 -28.1(7) . . . . ?
C94 C93 C102 C101 151.4(5) . . . . ?
C92 C93 C102 C103 150.9(5) . . . . ?
C94 C93 C102 C103 -29.6(7) . . . . ?
C101 C102 C103 C104 -1.3(7) . . . . ?
C93 C102 C103 C104 179.7(5) . . . . ?
C100 N4 C104 C103 0.0(7) . . . . ?
Rh4 N4 C104 C103 -179.1(4) 2_666 . . . ?
C102 C103 C104 N4 0.8(8) . . . . ?
C111 C107 C108 C113 178.7(5) . . . . ?
C112 C107 C108 C113 -2.0(9) . . . . ?
Rh3 C107 C108 C113 -120.4(6) . . . . ?
C111 C107 C108 C109 1.7(5) . . . . ?
C112 C107 C108 C109 -178.9(5) . . . . ?
Rh3 C107 C108 C109 62.7(3) . . . . ?
C111 C107 C108 Rh3 -60.9(4) . . . . ?
C112 C107 C108 Rh3 118.4(5) . . . . ?
C107 C108 C109 C110 -2.3(6) . . . . ?
C113 C108 C109 C110 -178.9(6) . . . . ?
Rh3 C108 C109 C110 60.8(4) . . . . ?
C107 C108 C109 C114 176.4(5) . . . . ?
C113 C108 C109 C114 -0.3(9) . . . . ?
Rh3 C108 C109 C114 -120.5(5) . . . . ?
C107 C108 C109 Rh3 -63.1(3) . . . . ?
C113 C108 C109 Rh3 120.2(7) . . . . ?
C108 C109 C110 C111 2.0(6) . . . . ?
C114 C109 C110 C111 -176.5(6) . . . . ?
Rh3 C109 C110 C111 61.0(4) . . . . ?
C108 C109 C110 C115 -176.3(5) . . . . ?
C114 C109 C110 C115 5.2(10) . . . . ?
Rh3 C109 C110 C115 -117.3(6) . . . . ?
C108 C109 C110 Rh3 -59.0(4) . . . . ?
C114 C109 C110 Rh3 122.5(6) . . . . ?
C109 C110 C111 C107 -0.9(6) . . . . ?
C115 C110 C111 C107 177.5(5) . . . . ?
Rh3 C110 C111 C107 59.7(4) . . . . ?
C109 C110 C111 C116 179.1(5) . . . . ?
C115 C110 C111 C116 -2.5(9) . . . . ?
Rh3 C110 C111 C116 -120.3(6) . . . . ?
C109 C110 C111 Rh3 -60.6(4) . . . . ?
C115 C110 C111 Rh3 117.8(6) . . . . ?
C108 C107 C111 C110 -0.6(6) . . . . ?
C112 C107 C111 C110 -180.0(5) . . . . ?
Rh3 C107 C111 C110 -60.5(4) . . . . ?
C108 C107 C111 C116 179.4(5) . . . . ?
C112 C107 C111 C116 0.0(9) . . . . ?
Rh3 C107 C111 C116 119.5(6) . . . . ?
C108 C107 C111 Rh3 59.9(3) . . . . ?
C112 C107 C111 Rh3 -119.4(5) . . . . ?
C121 C117 C118 C119 -2.4(6) . . . . ?
C122 C117 C118 C119 -177.2(5) . . . . ?
Rh4 C117 C118 C119 60.2(4) . . . . ?
C121 C117 C118 C123 176.1(5) . . . . ?
C122 C117 C118 C123 1.2(9) . . . . ?
Rh4 C117 C118 C123 -121.3(6) . . . . ?
C121 C117 C118 Rh4 -62.7(3) . . . . ?
C122 C117 C118 Rh4 122.5(6) . . . . ?
C117 C118 C119 C120 1.3(6) . . . . ?
C123 C118 C119 C120 -177.2(5) . . . . ?
Rh4 C118 C119 C120 60.9(3) . . . . ?
C117 C118 C119 C124 -178.3(5) . . . . ?
C123 C118 C119 C124 3.2(9) . . . . ?
Rh4 C118 C119 C124 -118.6(6) . . . . ?
C117 C118 C119 Rh4 -59.7(4) . . . . ?
C123 C118 C119 Rh4 121.8(5) . . . . ?
C118 C119 C120 C121 0.4(6) . . . . ?
C124 C119 C120 C121 -180.0(5) . . . . ?
Rh4 C119 C120 C121 61.6(3) . . . . ?
C118 C119 C120 C125 178.5(5) . . . . ?
C124 C119 C120 C125 -1.9(9) . . . . ?
Rh4 C119 C120 C125 -120.3(6) . . . . ?
C118 C119 C120 Rh4 -61.2(4) . . . . ?
C124 C119 C120 Rh4 118.4(5) . . . . ?
C119 C120 C121 C117 -1.9(6) . . . . ?
C125 C120 C121 C117 180.0(5) . . . . ?
Rh4 C120 C121 C117 59.3(3) . . . . ?
C119 C120 C121 C126 -179.2(5) . . . . ?
C125 C120 C121 C126 2.7(9) . . . . ?
Rh4 C120 C121 C126 -117.9(5) . . . . ?
C119 C120 C121 Rh4 -61.2(4) . . . . ?
C125 C120 C121 Rh4 120.7(6) . . . . ?
C118 C117 C121 C120 2.7(6) . . . . ?
C122 C117 C121 C120 177.5(5) . . . . ?
Rh4 C117 C121 C120 -59.9(4) . . . . ?
C118 C117 C121 C126 -179.9(5) . . . . ?
C122 C117 C121 C126 -5.1(8) . . . . ?
Rh4 C117 C121 C126 117.4(5) . . . . ?
C118 C117 C121 Rh4 62.6(3) . . . . ?
C122 C117 C121 Rh4 -122.6(6) . . . . ?
O11 S1 C127 F1 55.8(7) . . . . ?
O10 S1 C127 F1 -66.3(6) . . . . ?
O9 S1 C127 F1 177.6(5) . . . . ?
O11 S1 C127 F2 -169.6(7) . . . . ?
O10 S1 C127 F2 68.4(7) . . . . ?
O9 S1 C127 F2 -47.8(7) . . . . ?
O11 S1 C127 F3 -58.2(7) . . . . ?
O10 S1 C127 F3 179.8(5) . . . . ?
O9 S1 C127 F3 63.6(6) . . . . ?
O12 S2 C128 F5 -59.5(7) . . . . ?
O13 S2 C128 F5 60.1(7) . . . . ?
O14 S2 C128 F5 -178.8(6) . . . . ?
O12 S2 C128 F6 62.8(7) . . . . ?
O13 S2 C128 F6 -177.6(6) . . . . ?
O14 S2 C128 F6 -56.5(7) . . . . ?
O12 S2 C128 F4 -177.7(5) . . . . ?
O13 S2 C128 F4 -58.1(6) . . . . ?
O14 S2 C128 F4 63.0(5) . . . . ?
O17 S3 C129 F8 -165(2) . . . . ?
O15 S3 C129 F8 -42(3) . . . . ?
O16 S3 C129 F8 72(2) . . . . ?
O17 S3 C129 F9 -54.5(13) . . . . ?
O15 S3 C129 F9 68.5(18) . . . . ?
O16 S3 C129 F9 -176.9(13) . . . . ?
O17 S3 C129 F7 54.6(19) . . . . ?
O15 S3 C129 F7 177.6(19) . . . . ?
O16 S3 C129 F7 -67.8(19) . . . . ?
O16' S3' C229 F8' 53(2) . . . . ?
O17' S3' C229 F8' 175(3) . . . . ?
O15' S3' C229 F8' -61(3) . . . . ?
O16' S3' C229 F9' 170(3) . . . . ?
O17' S3' C229 F9' -68(3) . . . . ?
O15' S3' C229 F9' 56(3) . . . . ?
O16' S3' C229 F7' -64(3) . . . . ?
O17' S3' C229 F7' 58(3) . . . . ?
O15' S3' C229 F7' -178(3) . . . . ?
O18 S4 O19 O20 -150(2) . . . 2_777 ?
O20 S4 O19 O20 -24(3) . . . 2_777 ?
C130 S4 O19 O20 99(2) . . . 2_777 ?
O19 S4 O19 O20 -15.3(18) 2_777 . . 2_777 ?
O18 S4 O19 S4 -134.8(7) . . . 2_777 ?
O20 S4 O19 S4 -8.8(9) . . . 2_777 ?
C130 S4 O19 S4 114.2(7) . . . 2_777 ?
O19 S4 O19 S4 0.000(1) 2_777 . . 2_777 ?
O18 S4 O20 O19 144.8(7) . . . 2_777 ?
O19 S4 O20 O19 10.7(11) . . . 2_777 ?
C130 S4 O20 O19 -112.2(7) . . . 2_777 ?
O18 S4 C130 F11 60.0(12) . . . . ?
O20 S4 C130 F11 -48.1(14) . . . . ?
O19 S4 C130 F11 -174.0(11) . . . . ?
O19 S4 C130 F11 -100.9(12) 2_777 . . . ?
O18 S4 C130 F10 -71.1(11) . . . . ?
O20 S4 C130 F10 -179.2(11) . . . . ?
O19 S4 C130 F10 54.9(12) . . . . ?
O19 S4 C130 F10 128.0(10) 2_777 . . . ?
O18 S4 C130 F12 177.4(10) . . . . ?
O20 S4 C130 F12 69.3(11) . . . . ?
O19 S4 C130 F12 -56.6(11) . . . . ?
O19 S4 C130 F12 16.6(11) 2_777 . . . ?
C131 C132 O21 C133 -170.4(8) . . . . ?
C134 C133 O21 C132 177.9(9) . . . . ?
